data_7713017
loop_
_publ_author_name
'Kim, Mingi'
'Yi, Sanghee'
'Kim, Dongwook'
'Shin, Ilsup'
'Seo, Yung Ju'
'You, Dong Kyun'
'Ryu, Chan Hee'
'Lee, Kang Mun'

_publ_section_title
;
 High radiative efficiency based on intramolecular charge transfer in
 9,9&#x2019;--bianthracene--ortho--carboranyl luminophore
;
_journal_name_full 'Dalton Transactions'
_journal_paper_doi 10.1039/D3DT01086D
_journal_year 2023
_chemical_formula_moiety 'C44 H46 B20'
_chemical_formula_sum 'C44 H46 B20'
_chemical_formula_weight 791.01
_space_group_crystal_system triclinic
_space_group_IT_number 2
_space_group_name_Hall '-P 1'
_space_group_name_H-M_alt 'P -1'
_atom_sites_solution_hydrogens geom
_audit_block_doi 10.5517/ccdc.csd.cc2dyl43
_audit_creation_method SHELXL-2018/3
_audit_update_record
;
2022-12-27 deposited with the CCDC.	2023-05-11 downloaded from the CCDC.
;
_cell_angle_alpha 75.096(2)
_cell_angle_beta 73.810(2)
_cell_angle_gamma 79.007(2)
_cell_formula_units_Z 2
_cell_length_a 11.9622(7)
_cell_length_b 13.4561(8)
_cell_length_c 14.6657(9)
_cell_measurement_reflns_used 32778
_cell_measurement_temperature 296(2)
_cell_measurement_theta_max 25.403
_cell_measurement_theta_min 2.533
_cell_volume 2172.7(2)
_computing_cell_refinement 'Bruker APEX4'
_computing_data_collection 'Bruker APEX4'
_computing_data_reduction 'Bruker APEX4'
_computing_molecular_graphics ORTEP
_computing_publication_material CIFTAB
_computing_structure_refinement SHELXL
_computing_structure_solution SHELXS
_diffrn_ambient_temperature 296(2)
_diffrn_measured_fraction_theta_full 0.989
_diffrn_measured_fraction_theta_max 0.988
_diffrn_measurement_device_type 'PHOTON II 14'
_diffrn_measurement_method 'phi and omega scans'
_diffrn_radiation_type MoK\a
_diffrn_radiation_wavelength 0.71073
_diffrn_reflns_av_R_equivalents 0.0929
_diffrn_reflns_av_unetI/netI 0.1020
_diffrn_reflns_Laue_measured_fraction_full 0.989
_diffrn_reflns_Laue_measured_fraction_max 0.988
_diffrn_reflns_limit_h_max 14
_diffrn_reflns_limit_h_min -14
_diffrn_reflns_limit_k_max 16
_diffrn_reflns_limit_k_min -16
_diffrn_reflns_limit_l_max 17
_diffrn_reflns_limit_l_min -17
_diffrn_reflns_number 32778
_diffrn_reflns_point_group_measured_fraction_full 0.989
_diffrn_reflns_point_group_measured_fraction_max 0.988
_diffrn_reflns_theta_full 25.242
_diffrn_reflns_theta_max 25.403
_diffrn_reflns_theta_min 2.533
_diffrn_source 'I\^I1/4S 3.0 Microfocus'
_exptl_absorpt_coefficient_mu 0.061
_exptl_absorpt_correction_T_max 0.7455
_exptl_absorpt_correction_T_min 0.6366
_exptl_absorpt_correction_type multi-scan
_exptl_crystal_colour yellow
_exptl_crystal_density_diffrn 1.209
_exptl_crystal_description plate
_exptl_crystal_F_000 820
_exptl_crystal_size_max 0.078
_exptl_crystal_size_mid 0.074
_exptl_crystal_size_min 0.022
_refine_diff_density_max 0.198
_refine_diff_density_min -0.196
_refine_diff_density_rms 0.039
_refine_ls_extinction_method none
_refine_ls_goodness_of_fit_ref 0.981
_refine_ls_hydrogen_treatment constr
_refine_ls_matrix_type full
_refine_ls_number_parameters 577
_refine_ls_number_reflns 7915
_refine_ls_number_restraints 0
_refine_ls_restrained_S_all 0.981
_refine_ls_R_factor_all 0.1536
_refine_ls_R_factor_gt 0.0804
_refine_ls_shift/su_max 0.000
_refine_ls_shift/su_mean 0.000
_refine_ls_structure_factor_coef Fsqd
_refine_ls_weighting_details 'w=1/[\s^2^(Fo^2^)+(0.0844P)^2^+1.3101P] where P=(Fo^2^+2Fc^2^)/3'
_refine_ls_weighting_scheme calc
_refine_ls_wR_factor_gt 0.1686
_refine_ls_wR_factor_ref 0.2004
_reflns_Friedel_coverage 0.000
_reflns_number_gt 4357
_reflns_number_total 7915
_reflns_threshold_expression 'I > 2\s(I)'
_cod_data_source_file d3dt01086d2.cif
_cod_data_source_block 9biAT
_cod_depositor_comments
;
The following automatic conversions were performed:

data item '_exptl_absorpt_correction_type' value 'MULTI-SCAN' was
changed to 'multi-scan' in accordance with the
/home/data/users/saulius/crontab/automatic-downloads/rss-feeds/RSC/lib/dictionaries/cif_core.dic
dictionary named 'cif_core.dic' version 2.4.2 last updated on
2011-04-26.

Automatic conversion script
Id: cif_fix_values 8170 2020-07-09 18:12:32Z antanas 
;
_cod_database_code 7713017
_shelx_shelxl_version_number 2018/3
_shelx_space_group_comment
;
The symmetry employed for this shelxl refinement is uniquely defined
by the following loop, which should always be used as a source of
symmetry information in preference to the above space-group names.
They are only intended as comments.
;
_shelx_estimated_absorpt_t_min 0.995
_shelx_estimated_absorpt_t_max 0.999

loop_
_space_group_symop_operation_xyz
'x, y, z'
'-x, -y, -z'

loop_
_atom_site_label
_atom_site_type_symbol
_atom_site_fract_x
_atom_site_fract_y
_atom_site_fract_z
_atom_site_U_iso_or_equiv
_atom_site_adp_type
_atom_site_occupancy
_atom_site_site_symmetry_order
_atom_site_calc_flag
_atom_site_refinement_flags_posn
_atom_site_refinement_flags_adp
_atom_site_refinement_flags_occupancy
_atom_site_disorder_assembly
_atom_site_disorder_group
B1 B 0.2789(4) 0.5215(3) 0.5945(3) 0.0483(10) Uani 1 1 d . . . . .
H1 H 0.360488 0.549381 0.546465 0.058 Uiso 1 1 calc R U . . .
C2 C 0.1013(3) 0.6641(3) 0.9768(3) 0.0497(9) Uani 1 1 d . . . . .
H2 H 0.030326 0.649653 1.020555 0.060 Uiso 1 1 calc R U . . .
C1 C 0.1229(3) 0.6500(2) 0.8857(2) 0.0416(8) Uani 1 1 d . . . . .
H1A H 0.066265 0.624651 0.868545 0.050 Uiso 1 1 calc R U . . .
B2 B 0.2598(4) 0.3886(3) 0.6222(3) 0.0611(12) Uani 1 1 d . . . . .
H2A H 0.326650 0.330268 0.590744 0.073 Uiso 1 1 calc R U . . .
C3 C 0.1857(3) 0.7006(3) 1.0066(3) 0.0502(9) Uani 1 1 d . . . . .
H3 H 0.172849 0.705774 1.070788 0.060 Uiso 1 1 calc R U . . .
B3 B 0.1746(4) 0.4815(4) 0.5520(3) 0.0610(12) Uani 1 1 d . . . . .
H3A H 0.186687 0.483731 0.474360 0.073 Uiso 1 1 calc R U . . .
C4 C 0.2841(3) 0.7275(2) 0.9415(2) 0.0446(8) Uani 1 1 d . . . . .
H4 H 0.338705 0.752714 0.961216 0.053 Uiso 1 1 calc R U . . .
B4 B 0.1387(4) 0.5976(4) 0.5964(3) 0.0534(11) Uani 1 1 d . . . . .
H4A H 0.127045 0.674120 0.547810 0.064 Uiso 1 1 calc R U . . .
C5 C 0.5033(3) 0.8215(3) 0.6027(3) 0.0549(10) Uani 1 1 d . . . . .
H5 H 0.556584 0.848462 0.622348 0.066 Uiso 1 1 calc R U . . .
B5 B 0.1762(4) 0.3597(3) 0.7429(3) 0.0566(12) Uani 1 1 d . . . . .
H5A H 0.187467 0.282876 0.791059 0.068 Uiso 1 1 calc R U . . .
C6 C 0.5098(3) 0.8367(3) 0.5071(3) 0.0619(11) Uani 1 1 d . . . . .
H6 H 0.565299 0.875441 0.461511 0.074 Uiso 1 1 calc R U . . .
B6 B 0.1081(4) 0.3813(4) 0.6449(4) 0.0643(13) Uani 1 1 d . . . . .
H6A H 0.075088 0.318588 0.628474 0.077 Uiso 1 1 calc R U . . .
C7 C 0.4322(3) 0.7936(3) 0.4771(3) 0.0558(10) Uani 1 1 d . . . . .
H7 H 0.435836 0.804972 0.411071 0.067 Uiso 1 1 calc R U . . .
B7 B 0.0345(4) 0.5092(4) 0.6297(3) 0.0604(12) Uani 1 1 d . . . . .
H7A H -0.046340 0.528607 0.603467 0.072 Uiso 1 1 calc R U . . .
C8 C 0.3522(3) 0.7358(3) 0.5421(2) 0.0476(9) Uani 1 1 d . . . . .
H8 H 0.302747 0.707751 0.519340 0.057 Uiso 1 1 calc R U . . .
B8 B 0.0549(3) 0.5685(3) 0.7172(3) 0.0486(10) Uani 1 1 d . . . . .
H8A H -0.012802 0.625891 0.749380 0.058 Uiso 1 1 calc R U . . .
C9 C 0.2560(3) 0.6583(2) 0.7166(2) 0.0365(7) Uani 1 1 d . . . . .
B9 B 0.1466(3) 0.4763(3) 0.7856(3) 0.0439(9) Uani 1 1 d . . . . .
H9 H 0.142155 0.474870 0.861892 0.053 Uiso 1 1 calc R U . . .
C10 C 0.4051(3) 0.7594(2) 0.7741(2) 0.0401(8) Uani 1 1 d . . . . .
B10 B 0.0371(4) 0.4357(3) 0.7480(3) 0.0564(12) Uani 1 1 d . . . . .
H10 H -0.042279 0.407835 0.800144 0.068 Uiso 1 1 calc R U . . .
C11 C 0.4168(3) 0.7651(2) 0.6748(2) 0.0407(8) Uani 1 1 d . . . . .
B11 B 0.9073(3) 0.8805(3) 0.8063(3) 0.0459(10) Uani 1 1 d . . . . .
H11 H 0.918315 0.796741 0.809455 0.055 Uiso 1 1 calc R U . . .
C12 C 0.3405(3) 0.7161(2) 0.6450(2) 0.0401(8) Uani 1 1 d . . . . .
B12 B 0.8545(3) 0.9324(3) 0.9136(3) 0.0500(10) Uani 1 1 d . . . . .
H12 H 0.833730 0.883365 0.987186 0.060 Uiso 1 1 calc R U . . .
C13 C 0.2285(3) 0.6723(2) 0.8141(2) 0.0353(7) Uani 1 1 d . . . . .
B13 B 1.0019(4) 0.9391(3) 0.8434(3) 0.0560(12) Uani 1 1 d . . . . .
H13 H 1.076072 0.893865 0.872421 0.067 Uiso 1 1 calc R U . . .
C14 C 0.3082(3) 0.7189(2) 0.8428(2) 0.0377(8) Uani 1 1 d . . . . .
B14 B 1.0049(3) 0.9601(3) 0.7192(3) 0.0536(11) Uani 1 1 d . . . . .
H14 H 1.081059 0.929013 0.667687 0.064 Uiso 1 1 calc R U . . .
C15 C 0.2005(3) 0.5788(2) 0.6921(2) 0.0387(8) Uani 1 1 d . . . . .
B15 B 0.9218(4) 1.0811(3) 0.6847(4) 0.0578(12) Uani 1 1 d . . . . .
H15 H 0.943161 1.129354 0.610775 0.069 Uiso 1 1 calc R U . . .
C16 C 0.2759(3) 0.4461(2) 0.7075(2) 0.0444(8) Uani 1 1 d . . . . .
B16 B 1.0096(4) 1.0660(3) 0.7691(4) 0.0633(13) Uani 1 1 d . . . . .
H16 H 1.088468 1.104990 0.750008 0.076 Uiso 1 1 calc R U . . .
C17 C 0.3874(3) 0.4240(2) 0.7409(3) 0.0452(8) Uani 1 1 d . . . . .
B17 B 0.9193(4) 1.0488(3) 0.8871(4) 0.0596(12) Uani 1 1 d . . . . .
H17 H 0.940652 1.076203 0.943968 0.072 Uiso 1 1 calc R U . . .
C18 C 0.3867(3) 0.4073(3) 0.8370(3) 0.0660(11) Uani 1 1 d . . . . .
H18 H 0.315820 0.416080 0.882500 0.079 Uiso 1 1 calc R U . . .
B18 B 0.7717(4) 1.0540(3) 0.8804(3) 0.0526(11) Uani 1 1 d . . . . .
H18A H 0.696468 1.085543 0.932399 0.063 Uiso 1 1 calc R U . . .
C19 C 0.4904(4) 0.3775(3) 0.8678(3) 0.0760(13) Uani 1 1 d . . . . .
H19 H 0.488027 0.367191 0.933493 0.091 Uiso 1 1 calc R U . . .
B19 B 0.7748(3) 1.0715(3) 0.7538(3) 0.0487(10) Uani 1 1 d . . . . .
H19A H 0.700168 1.112009 0.723108 0.058 Uiso 1 1 calc R U . . .
C20 C 0.5931(4) 0.3635(3) 0.8043(4) 0.0751(13) Uani 1 1 d . . . . .
H20 H 0.662048 0.343039 0.825412 0.090 Uiso 1 1 calc R U . . .
B20 B 0.8662(4) 1.1359(3) 0.7899(4) 0.0604(12) Uani 1 1 d . . . . .
H20A H 0.850728 1.220349 0.783772 0.072 Uiso 1 1 calc R U . . .
C21 C 0.5961(4) 0.3796(4) 0.7082(4) 0.0969(16) Uani 1 1 d . . . . .
H21 H 0.667561 0.370535 0.663400 0.116 Uiso 1 1 calc R U . . .
C22 C 0.4938(4) 0.4091(4) 0.6769(3) 0.0818(14) Uani 1 1 d . . . . .
H22 H 0.497047 0.419040 0.611090 0.098 Uiso 1 1 calc R U . . .
C31 C 0.7506(3) 0.7172(3) 0.9095(2) 0.0459(8) Uani 1 1 d . . . . .
H31 H 0.798560 0.742694 0.935941 0.055 Uiso 1 1 calc R U . . .
C32 C 0.7620(3) 0.6144(3) 0.9158(3) 0.0552(10) Uani 1 1 d . . . . .
H32 H 0.818506 0.570826 0.945038 0.066 Uiso 1 1 calc R U . . .
C33 C 0.6907(4) 0.5725(3) 0.8794(3) 0.0689(12) Uani 1 1 d . . . . .
H33 H 0.702425 0.501834 0.880944 0.083 Uiso 1 1 calc R U . . .
C34 C 0.6037(3) 0.6347(3) 0.8414(3) 0.0573(10) Uani 1 1 d . . . . .
H34 H 0.555159 0.605728 0.818463 0.069 Uiso 1 1 calc R U . . .
C35 C 0.3617(3) 0.9722(3) 0.7900(3) 0.0583(10) Uani 1 1 d . . . . .
H35 H 0.309773 0.942523 0.771392 0.070 Uiso 1 1 calc R U . . .
C36 C 0.3354(3) 1.0711(3) 0.7981(4) 0.0799(14) Uani 1 1 d . . . . .
H36 H 0.266372 1.109730 0.784841 0.096 Uiso 1 1 calc R U . . .
C37 C 0.4130(3) 1.1163(3) 0.8269(4) 0.0740(13) Uani 1 1 d . . . . .
H37 H 0.392901 1.183995 0.835684 0.089 Uiso 1 1 calc R U . . .
C38 C 0.5153(3) 1.0634(3) 0.8418(3) 0.0568(10) Uani 1 1 d . . . . .
H38 H 0.564983 1.096034 0.860016 0.068 Uiso 1 1 calc R U . . .
C39 C 0.6592(3) 0.8986(2) 0.8469(2) 0.0397(8) Uani 1 1 d . . . . .
C40 C 0.4889(3) 0.8060(2) 0.8054(2) 0.0399(8) Uani 1 1 d . . . . .
C41 C 0.4676(3) 0.9106(2) 0.8092(2) 0.0419(8) Uani 1 1 d . . . . .
C42 C 0.5513(3) 0.9585(2) 0.8309(2) 0.0418(8) Uani 1 1 d . . . . .
C43 C 0.6674(3) 0.7888(2) 0.8634(2) 0.0391(8) Uani 1 1 d . . . . .
C44 C 0.5856(3) 0.7436(2) 0.8363(2) 0.0410(8) Uani 1 1 d . . . . .
C45 C 0.7667(3) 0.9505(2) 0.8347(2) 0.0424(8) Uani 1 1 d . . . . .
C46 C 0.8628(3) 0.9683(2) 0.7125(3) 0.0460(9) Uani 1 1 d . . . . .
C47 C 0.8330(3) 0.9305(3) 0.6366(3) 0.0475(9) Uani 1 1 d . . . . .
C48 C 0.8615(4) 0.8278(3) 0.6292(3) 0.0733(12) Uani 1 1 d . . . . .
H48 H 0.895281 0.780254 0.675531 0.088 Uiso 1 1 calc R U . . .
C49 C 0.8411(4) 0.7946(4) 0.5550(3) 0.0829(14) Uani 1 1 d . . . . .
H49 H 0.860350 0.724973 0.552053 0.099 Uiso 1 1 calc R U . . .
C50 C 0.7931(4) 0.8625(4) 0.4862(3) 0.0716(12) Uani 1 1 d . . . . .
H50 H 0.781586 0.840310 0.434833 0.086 Uiso 1 1 calc R U . . .
C51 C 0.7620(3) 0.9632(4) 0.4928(3) 0.0677(11) Uani 1 1 d . . . . .
H51 H 0.726478 1.009816 0.447013 0.081 Uiso 1 1 calc R U . . .
C52 C 0.7830(3) 0.9970(3) 0.5673(3) 0.0604(10) Uani 1 1 d . . . . .
H52 H 0.762623 1.066546 0.570098 0.072 Uiso 1 1 calc R U . . .

loop_
_atom_site_aniso_label
_atom_site_aniso_U_11
_atom_site_aniso_U_22
_atom_site_aniso_U_33
_atom_site_aniso_U_23
_atom_site_aniso_U_13
_atom_site_aniso_U_12
B1 0.057(3) 0.051(2) 0.044(2) -0.019(2) -0.014(2) -0.009(2)
C2 0.050(2) 0.047(2) 0.051(2) -0.0184(18) -0.0023(18) -0.0059(16)
C1 0.0395(19) 0.0357(18) 0.055(2) -0.0195(16) -0.0133(17) -0.0022(14)
B2 0.068(3) 0.056(3) 0.070(3) -0.036(2) -0.015(2) -0.008(2)
C3 0.065(2) 0.048(2) 0.040(2) -0.0148(17) -0.0131(19) -0.0076(18)
B3 0.074(3) 0.066(3) 0.061(3) -0.033(2) -0.027(2) -0.010(2)
C4 0.050(2) 0.0421(19) 0.048(2) -0.0131(16) -0.0162(18) -0.0087(16)
B4 0.052(3) 0.061(3) 0.054(3) -0.014(2) -0.025(2) -0.005(2)
C5 0.050(2) 0.062(2) 0.057(3) -0.015(2) -0.0106(19) -0.0168(18)
B5 0.067(3) 0.037(2) 0.071(3) -0.020(2) -0.016(2) -0.009(2)
C6 0.055(2) 0.070(3) 0.057(3) -0.006(2) -0.007(2) -0.020(2)
B6 0.076(3) 0.060(3) 0.075(3) -0.030(3) -0.027(3) -0.015(2)
C7 0.062(2) 0.062(2) 0.041(2) -0.0063(19) -0.0134(19) -0.007(2)
B7 0.060(3) 0.069(3) 0.067(3) -0.021(2) -0.030(2) -0.014(2)
C8 0.056(2) 0.044(2) 0.046(2) -0.0097(17) -0.0185(18) -0.0051(17)
B8 0.043(2) 0.052(2) 0.057(3) -0.020(2) -0.017(2) -0.0045(19)
C9 0.0382(18) 0.0296(16) 0.045(2) -0.0121(15) -0.0149(15) -0.0008(13)
B9 0.045(2) 0.037(2) 0.050(3) -0.0120(18) -0.0093(19) -0.0065(17)
C10 0.0404(19) 0.0288(16) 0.055(2) -0.0144(15) -0.0144(16) -0.0007(14)
B10 0.053(3) 0.052(3) 0.074(3) -0.023(2) -0.018(2) -0.015(2)
C11 0.0394(19) 0.0359(17) 0.049(2) -0.0114(16) -0.0135(16) -0.0027(14)
B11 0.036(2) 0.047(2) 0.055(3) -0.008(2) -0.0172(19) -0.0014(17)
C12 0.0412(19) 0.0336(17) 0.048(2) -0.0093(15) -0.0165(16) -0.0008(14)
B12 0.047(2) 0.053(2) 0.060(3) -0.019(2) -0.026(2) -0.0024(19)
C13 0.0379(18) 0.0264(16) 0.043(2) -0.0111(14) -0.0125(15) 0.0005(13)
B13 0.046(2) 0.050(2) 0.077(3) -0.011(2) -0.030(2) -0.0017(19)
C14 0.0446(19) 0.0284(16) 0.045(2) -0.0131(15) -0.0156(16) -0.0015(14)
B14 0.033(2) 0.059(3) 0.068(3) -0.010(2) -0.015(2) -0.0066(19)
C15 0.0407(18) 0.0361(17) 0.043(2) -0.0138(15) -0.0137(15) -0.0025(14)
B15 0.046(2) 0.049(2) 0.079(3) -0.003(2) -0.021(2) -0.012(2)
C16 0.050(2) 0.0349(18) 0.052(2) -0.0175(16) -0.0156(17) 0.0010(15)
B16 0.048(3) 0.058(3) 0.092(4) -0.008(3) -0.031(3) -0.015(2)
C17 0.048(2) 0.0376(18) 0.053(2) -0.0167(17) -0.0168(18) 0.0029(15)
B17 0.058(3) 0.056(3) 0.081(3) -0.023(2) -0.037(3) -0.005(2)
C18 0.053(2) 0.081(3) 0.060(3) -0.015(2) -0.015(2) 0.001(2)
B18 0.050(2) 0.047(2) 0.073(3) -0.025(2) -0.027(2) -0.0011(19)
C19 0.068(3) 0.095(3) 0.071(3) -0.022(3) -0.035(3) 0.010(2)
B19 0.042(2) 0.036(2) 0.073(3) -0.013(2) -0.023(2) -0.0017(17)
C20 0.058(3) 0.075(3) 0.106(4) -0.035(3) -0.046(3) 0.019(2)
B20 0.054(3) 0.047(2) 0.090(4) -0.017(2) -0.033(3) -0.005(2)
C21 0.054(3) 0.142(5) 0.094(4) -0.041(3) -0.023(3) 0.017(3)
C22 0.057(3) 0.121(4) 0.064(3) -0.032(3) -0.013(2) 0.012(3)
C31 0.0432(19) 0.045(2) 0.048(2) -0.0021(16) -0.0169(16) -0.0056(15)
C32 0.053(2) 0.044(2) 0.067(3) -0.0003(19) -0.026(2) 0.0010(17)
C33 0.076(3) 0.033(2) 0.105(4) -0.012(2) -0.040(3) -0.0006(19)
C34 0.057(2) 0.044(2) 0.079(3) -0.0181(19) -0.027(2) -0.0013(18)
C35 0.041(2) 0.046(2) 0.101(3) -0.025(2) -0.031(2) -0.0018(16)
C36 0.051(2) 0.047(2) 0.160(5) -0.039(3) -0.054(3) 0.0121(18)
C37 0.050(2) 0.044(2) 0.143(4) -0.043(2) -0.037(3) 0.0109(18)
C38 0.042(2) 0.041(2) 0.099(3) -0.032(2) -0.024(2) 0.0022(16)
C39 0.0344(18) 0.0418(18) 0.048(2) -0.0154(16) -0.0139(15) -0.0024(14)
C40 0.0398(18) 0.0365(17) 0.046(2) -0.0114(15) -0.0115(15) -0.0055(14)
C41 0.0351(18) 0.0384(18) 0.058(2) -0.0182(16) -0.0155(16) -0.0023(14)
C42 0.0372(18) 0.0370(18) 0.055(2) -0.0150(16) -0.0154(16) -0.0017(14)
C43 0.0363(18) 0.0355(17) 0.045(2) -0.0089(15) -0.0099(15) -0.0029(14)
C44 0.0433(19) 0.0360(18) 0.044(2) -0.0080(15) -0.0119(16) -0.0054(15)
C45 0.0393(19) 0.0383(18) 0.052(2) -0.0139(16) -0.0148(16) -0.0004(14)
C46 0.0397(19) 0.0439(19) 0.055(2) -0.0099(17) -0.0158(17) -0.0011(15)
C47 0.0405(19) 0.051(2) 0.051(2) -0.0136(18) -0.0129(17) -0.0003(16)
C48 0.091(3) 0.065(3) 0.074(3) -0.031(2) -0.038(3) 0.018(2)
C49 0.101(4) 0.074(3) 0.084(3) -0.043(3) -0.036(3) 0.017(3)
C50 0.059(3) 0.099(4) 0.064(3) -0.038(3) -0.011(2) -0.004(2)
C51 0.064(3) 0.082(3) 0.058(3) -0.011(2) -0.024(2) -0.005(2)
C52 0.066(3) 0.058(2) 0.063(3) -0.011(2) -0.030(2) -0.0027(19)

loop_
_atom_type_symbol
_atom_type_description
_atom_type_scat_dispersion_real
_atom_type_scat_dispersion_imag
_atom_type_scat_source
C C 0.0033 0.0016 'International Tables Vol C Tables 4.2.6.8 and 6.1.1.4'
H H 0.0000 0.0000 'International Tables Vol C Tables 4.2.6.8 and 6.1.1.4'
B B 0.0013 0.0007 'International Tables Vol C Tables 4.2.6.8 and 6.1.1.4'

loop_
_geom_angle_atom_site_label_1
_geom_angle_atom_site_label_2
_geom_angle_atom_site_label_3
_geom_angle
_geom_angle_site_symmetry_1
_geom_angle_site_symmetry_3
_geom_angle_publ_flag
C16 B1 C15 63.9(2) . . ?
C16 B1 B3 106.2(3) . . ?
C15 B1 B3 106.6(3) . . ?
C16 B1 B2 58.5(2) . . ?
C15 B1 B2 110.2(3) . . ?
B3 B1 B2 59.8(2) . . ?
C16 B1 B4 108.4(3) . . ?
C15 B1 B4 57.6(2) . . ?
B3 B1 B4 60.2(2) . . ?
B2 B1 B4 108.5(3) . . ?
C16 B1 H1 121.3 . . ?
C15 B1 H1 120.7 . . ?
B3 B1 H1 123.1 . . ?
B2 B1 H1 121.2 . . ?
B4 B1 H1 122.2 . . ?
C1 C2 C3 120.5(3) . . ?
C1 C2 H2 119.8 . . ?
C3 C2 H2 119.8 . . ?
C2 C1 C13 123.0(3) . . ?
C2 C1 H1A 118.5 . . ?
C13 C1 H1A 118.5 . . ?
C16 B2 B5 59.1(2) . . ?
C16 B2 B3 106.2(3) . . ?
B5 B2 B3 108.8(3) . . ?
C16 B2 B6 106.7(3) . . ?
B5 B2 B6 60.6(3) . . ?
B3 B2 B6 60.6(3) . . ?
C16 B2 B1 58.6(2) . . ?
B5 B2 B1 107.2(3) . . ?
B3 B2 B1 59.7(2) . . ?
B6 B2 B1 107.8(3) . . ?
C16 B2 H2A 123.5 . . ?
B5 B2 H2A 121.5 . . ?
B3 B2 H2A 121.6 . . ?
B6 B2 H2A 121.5 . . ?
B1 B2 H2A 122.4 . . ?
C4 C3 C2 119.3(3) . . ?
C4 C3 H3 120.3 . . ?
C2 C3 H3 120.3 . . ?
B1 B3 B2 60.5(2) . . ?
B1 B3 B4 60.7(2) . . ?
B2 B3 B4 109.5(3) . . ?
B1 B3 B7 107.5(3) . . ?
B2 B3 B7 107.7(3) . . ?
B4 B3 B7 59.7(2) . . ?
B1 B3 B6 107.9(3) . . ?
B2 B3 B6 59.9(3) . . ?
B4 B3 B6 108.3(3) . . ?
B7 B3 B6 59.6(3) . . ?
B1 B3 H3A 121.6 . . ?
B2 B3 H3A 121.1 . . ?
B4 B3 H3A 120.9 . . ?
B7 B3 H3A 122.4 . . ?
B6 B3 H3A 121.9 . . ?
C3 C4 C14 122.1(3) . . ?
C3 C4 H4 118.9 . . ?
C14 C4 H4 118.9 . . ?
C15 B4 B8 58.8(2) . . ?
C15 B4 B7 107.2(3) . . ?
B8 B4 B7 60.0(2) . . ?
C15 B4 B3 107.9(3) . . ?
B8 B4 B3 107.8(3) . . ?
B7 B4 B3 60.2(3) . . ?
C15 B4 B1 60.2(2) . . ?
B8 B4 B1 106.4(3) . . ?
B7 B4 B1 106.6(3) . . ?
B3 B4 B1 59.1(2) . . ?
C15 B4 H4A 122.1 . . ?
B8 B4 H4A 122.5 . . ?
B7 B4 H4A 122.1 . . ?
B3 B4 H4A 121.6 . . ?
B1 B4 H4A 122.8 . . ?
C6 C5 C11 121.8(3) . . ?
C6 C5 H5 119.1 . . ?
C11 C5 H5 119.1 . . ?
C16 B5 B2 58.7(2) . . ?
C16 B5 B10 105.7(3) . . ?
B2 B5 B10 107.6(3) . . ?
C16 B5 B9 58.3(2) . . ?
B2 B5 B9 106.4(3) . . ?
B10 B5 B9 60.1(2) . . ?
C16 B5 B6 105.9(3) . . ?
B2 B5 B6 60.0(3) . . ?
B10 B5 B6 60.1(3) . . ?
B9 B5 B6 107.6(3) . . ?
C16 B5 H5A 123.9 . . ?
B2 B5 H5A 122.3 . . ?
B10 B5 H5A 122.0 . . ?
B9 B5 H5A 122.4 . . ?
B6 B5 H5A 122.0 . . ?
C5 C6 C7 119.3(4) . . ?
C5 C6 H6 120.3 . . ?
C7 C6 H6 120.3 . . ?
B7 B6 B2 107.9(3) . . ?
B7 B6 B10 59.8(3) . . ?
B2 B6 B10 106.9(3) . . ?
B7 B6 B5 108.0(3) . . ?
B2 B6 B5 59.4(3) . . ?
B10 B6 B5 59.8(2) . . ?
B7 B6 B3 60.2(3) . . ?
B2 B6 B3 59.5(3) . . ?
B10 B6 B3 107.1(3) . . ?
B5 B6 B3 107.0(3) . . ?
B7 B6 H6A 121.4 . . ?
B2 B6 H6A 122.3 . . ?
B10 B6 H6A 122.4 . . ?
B5 B6 H6A 122.1 . . ?
B3 B6 H6A 122.3 . . ?
C8 C7 C6 121.2(3) . . ?
C8 C7 H7 119.4 . . ?
C6 C7 H7 119.4 . . ?
B8 B7 B6 108.9(3) . . ?
B8 B7 B10 60.0(2) . . ?
B6 B7 B10 60.4(3) . . ?
B8 B7 B4 59.7(2) . . ?
B6 B7 B4 109.1(3) . . ?
B10 B7 B4 107.9(3) . . ?
B8 B7 B3 107.6(3) . . ?
B6 B7 B3 60.2(3) . . ?
B10 B7 B3 107.6(3) . . ?
B4 B7 B3 60.1(2) . . ?
B8 B7 H7A 121.8 . . ?
B6 B7 H7A 120.7 . . ?
B10 B7 H7A 121.9 . . ?
B4 B7 H7A 121.5 . . ?
B3 B7 H7A 122.1 . . ?
C7 C8 C12 122.5(3) . . ?
C7 C8 H8 118.7 . . ?
C12 C8 H8 118.7 . . ?
C15 B8 B4 59.0(2) . . ?
C15 B8 B7 107.5(3) . . ?
B4 B8 B7 60.3(2) . . ?
C15 B8 B10 108.6(3) . . ?
B4 B8 B10 108.3(3) . . ?
B7 B8 B10 60.0(2) . . ?
C15 B8 B9 60.2(2) . . ?
B4 B8 B9 106.9(3) . . ?
B7 B8 B9 107.2(3) . . ?
B10 B8 B9 59.9(2) . . ?
C15 B8 H8A 121.8 . . ?
B4 B8 H8A 122.2 . . ?
B7 B8 H8A 122.0 . . ?
B10 B8 H8A 121.2 . . ?
B9 B8 H8A 122.4 . . ?
C12 C9 C13 118.4(3) . . ?
C12 C9 C15 121.2(3) . . ?
C13 C9 C15 120.3(3) . . ?
C16 B9 C15 64.0(2) . . ?
C16 B9 B5 58.8(2) . . ?
C15 B9 B5 110.6(3) . . ?
C16 B9 B10 106.0(3) . . ?
C15 B9 B10 106.0(3) . . ?
B5 B9 B10 59.9(2) . . ?
C16 B9 B8 108.1(3) . . ?
C15 B9 B8 57.4(2) . . ?
B5 B9 B8 108.3(3) . . ?
B10 B9 B8 59.4(2) . . ?
C16 B9 H9 121.3 . . ?
C15 B9 H9 120.8 . . ?
B5 B9 H9 120.9 . . ?
B10 B9 H9 123.6 . . ?
B8 B9 H9 122.6 . . ?
C14 C10 C11 119.4(3) . . ?
C14 C10 C40 120.1(3) . . ?
C11 C10 C40 120.2(3) . . ?
B8 B10 B7 60.0(2) . . ?
B8 B10 B5 109.4(3) . . ?
B7 B10 B5 108.3(3) . . ?
B8 B10 B9 60.7(2) . . ?
B7 B10 B9 107.7(3) . . ?
B5 B10 B9 60.0(2) . . ?
B8 B10 B6 108.4(3) . . ?
B7 B10 B6 59.8(3) . . ?
B5 B10 B6 60.1(3) . . ?
B9 B10 B6 107.6(3) . . ?
B8 B10 H10 120.8 . . ?
B7 B10 H10 122.0 . . ?
B5 B10 H10 121.1 . . ?
B9 B10 H10 121.9 . . ?
B6 B10 H10 121.9 . . ?
C10 C11 C5 120.2(3) . . ?
C10 C11 C12 120.3(3) . . ?
C5 C11 C12 119.5(3) . . ?
C46 B11 B14 59.2(2) . . ?
C46 B11 C45 63.5(2) . . ?
B14 B11 C45 110.5(3) . . ?
C46 B11 B13 106.9(3) . . ?
B14 B11 B13 60.1(2) . . ?
C45 B11 B13 106.7(3) . . ?
C46 B11 B12 108.7(3) . . ?
B14 B11 B12 109.1(3) . . ?
C45 B11 B12 57.7(2) . . ?
B13 B11 B12 60.2(2) . . ?
C46 B11 H11 121.0 . . ?
B14 B11 H11 120.7 . . ?
C45 B11 H11 121.0 . . ?
B13 B11 H11 122.9 . . ?
B12 B11 H11 122.0 . . ?
C9 C12 C11 119.6(3) . . ?
C9 C12 C8 124.8(3) . . ?
C11 C12 C8 115.5(3) . . ?
C45 B12 B18 58.8(2) . . ?
C45 B12 B13 107.8(3) . . ?
B18 B12 B13 107.8(3) . . ?
C45 B12 B17 106.9(3) . . ?
B18 B12 B17 60.2(2) . . ?
B13 B12 B17 59.6(2) . . ?
C45 B12 B11 60.3(2) . . ?
B18 B12 B11 106.5(3) . . ?
B13 B12 B11 59.1(2) . . ?
B17 B12 B11 106.0(3) . . ?
C45 B12 H12 122.0 . . ?
B18 B12 H12 122.3 . . ?
B13 B12 H12 121.8 . . ?
B17 B12 H12 122.6 . . ?
B11 B12 H12 122.9 . . ?
C1 C13 C9 125.2(3) . . ?
C1 C13 C14 115.7(3) . . ?
C9 C13 C14 118.9(3) . . ?
B14 B13 B11 59.8(2) . . ?
B14 B13 B17 108.0(3) . . ?
B11 B13 B17 107.8(3) . . ?
B14 B13 B16 60.3(3) . . ?
B11 B13 B16 107.2(3) . . ?
B17 B13 B16 59.1(3) . . ?
B14 B13 B12 109.2(3) . . ?
B11 B13 B12 60.7(2) . . ?
B17 B13 B12 60.3(2) . . ?
B16 B13 B12 107.9(3) . . ?
B14 B13 H13 121.2 . . ?
B11 B13 H13 122.0 . . ?
B17 B13 H13 122.1 . . ?
B16 B13 H13 122.4 . . ?
B12 B13 H13 120.9 . . ?
C10 C14 C4 120.4(3) . . ?
C10 C14 C13 120.6(3) . . ?
C4 C14 C13 118.9(3) . . ?
C46 B14 B11 58.9(2) . . ?
C46 B14 B13 106.7(3) . . ?
B11 B14 B13 60.1(2) . . ?
C46 B14 B15 58.5(2) . . ?
B11 B14 B15 106.9(3) . . ?
B13 B14 B15 108.8(3) . . ?
C46 B14 B16 105.9(3) . . ?
B11 B14 B16 107.5(3) . . ?
B13 B14 B16 60.3(3) . . ?
B15 B14 B16 60.5(2) . . ?
C46 B14 H14 123.7 . . ?
B11 B14 H14 122.3 . . ?
B13 B14 H14 121.3 . . ?
B15 B14 H14 121.8 . . ?
B16 B14 H14 122.0 . . ?
C9 C15 B8 127.1(3) . . ?
C9 C15 B4 126.4(3) . . ?
B8 C15 B4 62.3(2) . . ?
C9 C15 B1 118.2(3) . . ?
B8 C15 B1 110.7(3) . . ?
B4 C15 B1 62.3(2) . . ?
C9 C15 B9 118.6(3) . . ?
B8 C15 B9 62.4(2) . . ?
B4 C15 B9 111.1(3) . . ?
B1 C15 B9 105.2(2) . . ?
C9 C15 C16 116.6(2) . . ?
B8 C15 C16 106.1(2) . . ?
B4 C15 C16 106.4(2) . . ?
B1 C15 C16 56.69(19) . . ?
B9 C15 C16 56.53(18) . . ?
C46 B15 B14 59.0(2) . . ?
C46 B15 B19 58.8(2) . . ?
B14 B15 B19 106.8(3) . . ?
C46 B15 B16 105.9(3) . . ?
B14 B15 B16 60.0(2) . . ?
B19 B15 B16 107.0(3) . . ?
C46 B15 B20 105.9(3) . . ?
B14 B15 B20 107.5(3) . . ?
B19 B15 B20 59.7(2) . . ?
B16 B15 B20 59.7(3) . . ?
C46 B15 H15 123.5 . . ?
B14 B15 H15 122.0 . . ?
B19 B15 H15 122.4 . . ?
B16 B15 H15 122.4 . . ?
B20 B15 H15 122.3 . . ?
C17 C16 B9 119.5(3) . . ?
C17 C16 B2 121.2(3) . . ?
B9 C16 B2 112.8(3) . . ?
C17 C16 B1 117.2(3) . . ?
B9 C16 B1 110.0(3) . . ?
B2 C16 B1 62.8(2) . . ?
C17 C16 B5 122.5(3) . . ?
B9 C16 B5 62.9(2) . . ?
B2 C16 B5 62.1(2) . . ?
B1 C16 B5 113.0(3) . . ?
C17 C16 C15 118.4(2) . . ?
B9 C16 C15 59.45(19) . . ?
B2 C16 C15 110.0(3) . . ?
B1 C16 C15 59.37(19) . . ?
B5 C16 C15 110.1(2) . . ?
B17 B16 B13 60.3(3) . . ?
B17 B16 B14 108.3(3) . . ?
B13 B16 B14 59.4(2) . . ?
B17 B16 B20 60.6(3) . . ?
B13 B16 B20 108.0(3) . . ?
B14 B16 B20 107.6(3) . . ?
B17 B16 B15 109.0(3) . . ?
B13 B16 B15 107.4(3) . . ?
B14 B16 B15 59.6(2) . . ?
B20 B16 B15 60.2(3) . . ?
B17 B16 H16 120.8 . . ?
B13 B16 H16 122.1 . . ?
B14 B16 H16 122.2 . . ?
B20 B16 H16 121.6 . . ?
B15 B16 H16 121.7 . . ?
C18 C17 C22 117.3(3) . . ?
C18 C17 C16 121.7(3) . . ?
C22 C17 C16 120.6(3) . . ?
B16 B17 B13 60.6(3) . . ?
B16 B17 B20 60.5(3) . . ?
B13 B17 B20 108.0(3) . . ?
B16 B17 B18 108.7(3) . . ?
B13 B17 B18 107.7(3) . . ?
B20 B17 B18 59.6(2) . . ?
B16 B17 B12 109.0(3) . . ?
B13 B17 B12 60.2(2) . . ?
B20 B17 B12 107.4(3) . . ?
B18 B17 B12 59.5(2) . . ?
B16 B17 H17 120.7 . . ?
B13 B17 H17 121.6 . . ?
B20 B17 H17 122.0 . . ?
B18 B17 H17 122.0 . . ?
B12 B17 H17 121.8 . . ?
C17 C18 C19 121.0(4) . . ?
C17 C18 H18 119.5 . . ?
C19 C18 H18 119.5 . . ?
C45 B18 B12 58.9(2) . . ?
C45 B18 B20 107.9(3) . . ?
B12 B18 B20 108.4(3) . . ?
C45 B18 B17 107.1(3) . . ?
B12 B18 B17 60.3(2) . . ?
B20 B18 B17 60.1(2) . . ?
C45 B18 B19 59.8(2) . . ?
B12 B18 B19 106.7(3) . . ?
B20 B18 B19 59.5(2) . . ?
B17 B18 B19 106.8(3) . . ?
C45 B18 H18A 122.3 . . ?
B12 B18 H18A 122.0 . . ?
B20 B18 H18A 121.4 . . ?
B17 B18 H18A 122.1 . . ?
B19 B18 H18A 122.7 . . ?
C20 C19 C18 120.7(4) . . ?
C20 C19 H19 119.7 . . ?
C18 C19 H19 119.7 . . ?
C46 B19 C45 63.6(2) . . ?
C46 B19 B20 106.1(3) . . ?
C45 B19 B20 105.9(3) . . ?
C46 B19 B15 58.4(2) . . ?
C45 B19 B15 109.9(3) . . ?
B20 B19 B15 60.4(3) . . ?
C46 B19 B18 108.0(3) . . ?
C45 B19 B18 57.5(2) . . ?
B20 B19 B18 59.4(2) . . ?
B15 B19 B18 108.4(3) . . ?
C46 B19 H19A 121.5 . . ?
C45 B19 H19A 121.1 . . ?
B20 B19 H19A 123.3 . . ?
B15 B19 H19A 121.0 . . ?
B18 B19 H19A 122.5 . . ?
C19 C20 C21 119.4(4) . . ?
C19 C20 H20 120.3 . . ?
C21 C20 H20 120.3 . . ?
B18 B20 B19 61.1(2) . . ?
B18 B20 B16 107.9(3) . . ?
B19 B20 B16 107.5(3) . . ?
B18 B20 B17 60.3(2) . . ?
B19 B20 B17 108.1(3) . . ?
B16 B20 B17 58.9(3) . . ?
B18 B20 B15 109.4(3) . . ?
B19 B20 B15 59.9(2) . . ?
B16 B20 B15 60.1(3) . . ?
B17 B20 B15 107.6(3) . . ?
B18 B20 H20A 120.7 . . ?
B19 B20 H20A 121.6 . . ?
B16 B20 H20A 122.4 . . ?
B17 B20 H20A 122.2 . . ?
B15 B20 H20A 121.3 . . ?
C20 C21 C22 120.3(4) . . ?
C20 C21 H21 119.8 . . ?
C22 C21 H21 119.8 . . ?
C17 C22 C21 121.2(4) . . ?
C17 C22 H22 119.4 . . ?
C21 C22 H22 119.4 . . ?
C32 C31 C43 122.4(3) . . ?
C32 C31 H31 118.8 . . ?
C43 C31 H31 118.8 . . ?
C31 C32 C33 120.9(3) . . ?
C31 C32 H32 119.6 . . ?
C33 C32 H32 119.6 . . ?
C34 C33 C32 120.1(3) . . ?
C34 C33 H33 120.0 . . ?
C32 C33 H33 120.0 . . ?
C33 C34 C44 121.0(3) . . ?
C33 C34 H34 119.5 . . ?
C44 C34 H34 119.5 . . ?
C36 C35 C41 121.8(3) . . ?
C36 C35 H35 119.1 . . ?
C41 C35 H35 119.1 . . ?
C35 C36 C37 119.5(3) . . ?
C35 C36 H36 120.3 . . ?
C37 C36 H36 120.3 . . ?
C38 C37 C36 121.1(3) . . ?
C38 C37 H37 119.5 . . ?
C36 C37 H37 119.5 . . ?
C37 C38 C42 122.5(3) . . ?
C37 C38 H38 118.7 . . ?
C42 C38 H38 118.7 . . ?
C43 C39 C42 117.9(3) . . ?
C43 C39 C45 120.6(3) . . ?
C42 C39 C45 121.1(3) . . ?
C41 C40 C44 119.4(3) . . ?
C41 C40 C10 120.1(3) . . ?
C44 C40 C10 120.4(3) . . ?
C40 C41 C35 120.2(3) . . ?
C40 C41 C42 120.9(3) . . ?
C35 C41 C42 119.0(3) . . ?
C39 C42 C38 124.6(3) . . ?
C39 C42 C41 119.4(3) . . ?
C38 C42 C41 115.9(3) . . ?
C39 C43 C31 124.6(3) . . ?
C39 C43 C44 119.5(3) . . ?
C31 C43 C44 115.9(3) . . ?
C40 C44 C34 120.6(3) . . ?
C40 C44 C43 120.3(3) . . ?
C34 C44 C43 119.0(3) . . ?
C39 C45 B18 127.1(3) . . ?
C39 C45 B12 128.8(3) . . ?
B18 C45 B12 62.3(2) . . ?
C39 C45 B19 115.9(3) . . ?
B18 C45 B19 62.7(2) . . ?
B12 C45 B19 111.6(3) . . ?
C39 C45 B11 119.1(3) . . ?
B18 C45 B11 110.6(3) . . ?
B12 C45 B11 62.0(2) . . ?
B19 C45 B11 105.5(3) . . ?
C39 C45 C46 114.3(2) . . ?
B18 C45 C46 106.9(3) . . ?
B12 C45 C46 106.7(2) . . ?
B19 C45 C46 57.1(2) . . ?
B11 C45 C46 56.74(19) . . ?
C47 C46 B15 121.0(3) . . ?
C47 C46 B11 119.2(3) . . ?
B15 C46 B11 112.5(3) . . ?
C47 C46 B19 118.4(3) . . ?
B15 C46 B19 62.8(2) . . ?
B11 C46 B19 110.0(3) . . ?
C47 C46 B14 121.7(3) . . ?
B15 C46 B14 62.5(2) . . ?
B11 C46 B14 61.9(2) . . ?
B19 C46 B14 112.8(3) . . ?
C47 C46 C45 119.2(3) . . ?
B15 C46 C45 110.0(3) . . ?
B11 C46 C45 59.7(2) . . ?
B19 C46 C45 59.3(2) . . ?
B14 C46 C45 109.5(3) . . ?
C52 C47 C48 117.0(3) . . ?
C52 C47 C46 121.3(3) . . ?
C48 C47 C46 121.6(3) . . ?
C49 C48 C47 121.5(4) . . ?
C49 C48 H48 119.3 . . ?
C47 C48 H48 119.3 . . ?
C50 C49 C48 120.4(4) . . ?
C50 C49 H49 119.8 . . ?
C48 C49 H49 119.8 . . ?
C49 C50 C51 119.4(4) . . ?
C49 C50 H50 120.3 . . ?
C51 C50 H50 120.3 . . ?
C50 C51 C52 120.2(4) . . ?
C50 C51 H51 119.9 . . ?
C52 C51 H51 119.9 . . ?
C47 C52 C51 121.5(4) . . ?
C47 C52 H52 119.3 . . ?
C51 C52 H52 119.3 . . ?

loop_
_geom_bond_atom_site_label_1
_geom_bond_atom_site_label_2
_geom_bond_distance
_geom_bond_site_symmetry_2
_geom_bond_publ_flag
B1 C16 1.701(5) . ?
B1 C15 1.752(5) . ?
B1 B3 1.760(6) . ?
B1 B2 1.773(6) . ?
B1 B4 1.787(6) . ?
B1 H1 1.1000 . ?
C2 C1 1.345(4) . ?
C2 C3 1.412(5) . ?
C2 H2 0.9300 . ?
C1 C13 1.425(4) . ?
C1 H1A 0.9300 . ?
B2 C16 1.700(5) . ?
B2 B5 1.758(7) . ?
B2 B3 1.760(7) . ?
B2 B6 1.768(7) . ?
B2 H2A 1.1000 . ?
C3 C4 1.337(5) . ?
C3 H3 0.9300 . ?
B3 B4 1.778(6) . ?
B3 B7 1.779(7) . ?
B3 B6 1.779(7) . ?
B3 H3A 1.1000 . ?
C4 C14 1.426(4) . ?
C4 H4 0.9300 . ?
B4 C15 1.705(5) . ?
B4 B8 1.761(6) . ?
B4 B7 1.771(6) . ?
B4 H4A 1.1000 . ?
C5 C6 1.345(5) . ?
C5 C11 1.429(5) . ?
C5 H5 0.9300 . ?
B5 C16 1.707(5) . ?
B5 B10 1.772(6) . ?
B5 B9 1.775(5) . ?
B5 B6 1.779(6) . ?
B5 H5A 1.1000 . ?
C6 C7 1.398(5) . ?
C6 H6 0.9300 . ?
B6 B7 1.768(7) . ?
B6 B10 1.778(6) . ?
B6 H6A 1.1000 . ?
C7 C8 1.351(5) . ?
C7 H7 0.9300 . ?
B7 B8 1.766(6) . ?
B7 B10 1.768(7) . ?
B7 H7A 1.1000 . ?
C8 C12 1.435(4) . ?
C8 H8 0.9300 . ?
B8 C15 1.702(5) . ?
B8 B10 1.767(6) . ?
B8 B9 1.790(6) . ?
B8 H8A 1.1000 . ?
C9 C12 1.421(4) . ?
C9 C13 1.427(4) . ?
C9 C15 1.522(4) . ?
B9 C16 1.697(5) . ?
B9 C15 1.752(5) . ?
B9 B10 1.775(5) . ?
B9 H9 1.1000 . ?
C10 C14 1.401(4) . ?
C10 C11 1.407(4) . ?
C10 C40 1.501(4) . ?
B10 H10 1.1000 . ?
C11 C12 1.434(4) . ?
B11 C46 1.704(5) . ?
B11 B14 1.756(6) . ?
B11 C45 1.760(5) . ?
B11 B13 1.762(6) . ?
B11 B12 1.790(6) . ?
B11 H11 1.1000 . ?
B12 C45 1.713(5) . ?
B12 B18 1.771(6) . ?
B12 B13 1.783(6) . ?
B12 B17 1.785(6) . ?
B12 H12 1.1000 . ?
C13 C14 1.438(4) . ?
B13 B14 1.761(6) . ?
B13 B17 1.772(6) . ?
B13 B16 1.777(6) . ?
B13 H13 1.1000 . ?
B14 C46 1.710(5) . ?
B14 B15 1.770(6) . ?
B14 B16 1.777(6) . ?
B14 H14 1.1000 . ?
C15 C16 1.829(4) . ?
B15 C46 1.702(5) . ?
B15 B19 1.777(6) . ?
B15 B16 1.786(6) . ?
B15 B20 1.786(7) . ?
B15 H15 1.1000 . ?
C16 C17 1.499(4) . ?
B16 B17 1.749(7) . ?
B16 B20 1.778(6) . ?
B16 H16 1.1000 . ?
C17 C18 1.367(5) . ?
C17 C22 1.369(5) . ?
B17 B20 1.781(6) . ?
B17 B18 1.783(6) . ?
B17 H17 1.1000 . ?
C18 C19 1.390(5) . ?
C18 H18 0.9300 . ?
B18 C45 1.710(5) . ?
B18 B20 1.771(7) . ?
B18 B19 1.801(6) . ?
B18 H18A 1.1000 . ?
C19 C20 1.333(6) . ?
C19 H19 0.9300 . ?
B19 C46 1.710(5) . ?
B19 C45 1.752(5) . ?
B19 B20 1.774(6) . ?
B19 H19A 1.1000 . ?
C20 C21 1.361(6) . ?
C20 H20 0.9300 . ?
B20 H20A 1.1000 . ?
C21 C22 1.379(6) . ?
C21 H21 0.9300 . ?
C22 H22 0.9300 . ?
C31 C32 1.345(5) . ?
C31 C43 1.431(4) . ?
C31 H31 0.9300 . ?
C32 C33 1.387(5) . ?
C32 H32 0.9300 . ?
C33 C34 1.358(5) . ?
C33 H33 0.9300 . ?
C34 C44 1.426(4) . ?
C34 H34 0.9300 . ?
C35 C36 1.336(5) . ?
C35 C41 1.431(4) . ?
C35 H35 0.9300 . ?
C36 C37 1.405(5) . ?
C36 H36 0.9300 . ?
C37 C38 1.338(5) . ?
C37 H37 0.9300 . ?
C38 C42 1.431(4) . ?
C38 H38 0.9300 . ?
C39 C43 1.423(4) . ?
C39 C42 1.430(4) . ?
C39 C45 1.525(4) . ?
C40 C41 1.396(4) . ?
C40 C44 1.405(4) . ?
C41 C42 1.432(4) . ?
C43 C44 1.433(4) . ?
C45 C46 1.825(5) . ?
C46 C47 1.485(5) . ?
C47 C52 1.363(5) . ?
C47 C48 1.384(5) . ?
C48 C49 1.372(5) . ?
C48 H48 0.9300 . ?
C49 C50 1.354(6) . ?
C49 H49 0.9300 . ?
C50 C51 1.356(6) . ?
C50 H50 0.9300 . ?
C51 C52 1.384(5) . ?
C51 H51 0.9300 . ?
C52 H52 0.9300 . ?

loop_
_geom_torsion_atom_site_label_1
_geom_torsion_atom_site_label_2
_geom_torsion_atom_site_label_3
_geom_torsion_atom_site_label_4
_geom_torsion
_geom_torsion_site_symmetry_1
_geom_torsion_site_symmetry_2
_geom_torsion_site_symmetry_3
_geom_torsion_site_symmetry_4
_geom_torsion_publ_flag
C3 C2 C1 C13 -1.2(5) . . . . ?
C15 B1 B2 C16 -39.3(3) . . . . ?
B3 B1 B2 C16 -137.3(3) . . . . ?
B4 B1 B2 C16 -100.7(3) . . . . ?
C16 B1 B2 B5 35.2(3) . . . . ?
C15 B1 B2 B5 -4.1(4) . . . . ?
B3 B1 B2 B5 -102.1(3) . . . . ?
B4 B1 B2 B5 -65.5(4) . . . . ?
C16 B1 B2 B3 137.3(3) . . . . ?
C15 B1 B2 B3 98.0(3) . . . . ?
B4 B1 B2 B3 36.6(3) . . . . ?
C16 B1 B2 B6 99.0(3) . . . . ?
C15 B1 B2 B6 59.7(4) . . . . ?
B3 B1 B2 B6 -38.3(3) . . . . ?
B4 B1 B2 B6 -1.7(4) . . . . ?
C1 C2 C3 C4 4.4(5) . . . . ?
C16 B1 B3 B2 -37.0(3) . . . . ?
C15 B1 B3 B2 -104.0(3) . . . . ?
B4 B1 B3 B2 -139.3(3) . . . . ?
C16 B1 B3 B4 102.3(3) . . . . ?
C15 B1 B3 B4 35.3(3) . . . . ?
B2 B1 B3 B4 139.3(3) . . . . ?
C16 B1 B3 B7 63.9(4) . . . . ?
C15 B1 B3 B7 -3.2(4) . . . . ?
B2 B1 B3 B7 100.9(4) . . . . ?
B4 B1 B3 B7 -38.4(3) . . . . ?
C16 B1 B3 B6 1.0(4) . . . . ?
C15 B1 B3 B6 -66.0(4) . . . . ?
B2 B1 B3 B6 38.0(3) . . . . ?
B4 B1 B3 B6 -101.3(3) . . . . ?
C16 B2 B3 B1 37.1(3) . . . . ?
B5 B2 B3 B1 99.4(3) . . . . ?
B6 B2 B3 B1 137.4(3) . . . . ?
C16 B2 B3 B4 0.0(4) . . . . ?
B5 B2 B3 B4 62.3(4) . . . . ?
B6 B2 B3 B4 100.3(4) . . . . ?
B1 B2 B3 B4 -37.1(3) . . . . ?
C16 B2 B3 B7 -63.4(4) . . . . ?
B5 B2 B3 B7 -1.1(4) . . . . ?
B6 B2 B3 B7 36.9(3) . . . . ?
B1 B2 B3 B7 -100.4(3) . . . . ?
C16 B2 B3 B6 -100.3(3) . . . . ?
B5 B2 B3 B6 -38.0(3) . . . . ?
B1 B2 B3 B6 -137.4(3) . . . . ?
C2 C3 C4 C14 -1.2(5) . . . . ?
B1 B3 B4 C15 -36.7(3) . . . . ?
B2 B3 B4 C15 0.3(4) . . . . ?
B7 B3 B4 C15 99.9(3) . . . . ?
B6 B3 B4 C15 64.0(4) . . . . ?
B1 B3 B4 B8 -98.8(3) . . . . ?
B2 B3 B4 B8 -61.8(4) . . . . ?
B7 B3 B4 B8 37.9(3) . . . . ?
B6 B3 B4 B8 2.0(4) . . . . ?
B1 B3 B4 B7 -136.6(3) . . . . ?
B2 B3 B4 B7 -99.6(4) . . . . ?
B6 B3 B4 B7 -35.9(3) . . . . ?
B2 B3 B4 B1 37.0(3) . . . . ?
B7 B3 B4 B1 136.6(3) . . . . ?
B6 B3 B4 B1 100.7(3) . . . . ?
C16 B1 B4 C15 40.5(2) . . . . ?
B3 B1 B4 C15 139.0(3) . . . . ?
B2 B1 B4 C15 102.6(3) . . . . ?
C16 B1 B4 B8 2.8(4) . . . . ?
C15 B1 B4 B8 -37.7(2) . . . . ?
B3 B1 B4 B8 101.3(3) . . . . ?
B2 B1 B4 B8 64.9(3) . . . . ?
C16 B1 B4 B7 -60.0(3) . . . . ?
C15 B1 B4 B7 -100.6(3) . . . . ?
B3 B1 B4 B7 38.5(3) . . . . ?
B2 B1 B4 B7 2.0(4) . . . . ?
C16 B1 B4 B3 -98.5(3) . . . . ?
C15 B1 B4 B3 -139.0(3) . . . . ?
B2 B1 B4 B3 -36.4(3) . . . . ?
B3 B2 B5 C16 -98.1(3) . . . . ?
B6 B2 B5 C16 -136.1(3) . . . . ?
B1 B2 B5 C16 -35.0(3) . . . . ?
C16 B2 B5 B10 98.0(3) . . . . ?
B3 B2 B5 B10 -0.1(4) . . . . ?
B6 B2 B5 B10 -38.1(3) . . . . ?
B1 B2 B5 B10 63.1(4) . . . . ?
C16 B2 B5 B9 34.9(3) . . . . ?
B3 B2 B5 B9 -63.2(4) . . . . ?
B6 B2 B5 B9 -101.2(3) . . . . ?
B1 B2 B5 B9 0.0(4) . . . . ?
C16 B2 B5 B6 136.1(3) . . . . ?
B3 B2 B5 B6 38.0(3) . . . . ?
B1 B2 B5 B6 101.1(3) . . . . ?
C11 C5 C6 C7 -2.0(6) . . . . ?
C16 B2 B6 B7 62.3(4) . . . . ?
B5 B2 B6 B7 100.7(3) . . . . ?
B3 B2 B6 B7 -37.2(3) . . . . ?
B1 B2 B6 B7 0.7(4) . . . . ?
C16 B2 B6 B10 -0.7(4) . . . . ?
B5 B2 B6 B10 37.7(3) . . . . ?
B3 B2 B6 B10 -100.2(3) . . . . ?
B1 B2 B6 B10 -62.3(4) . . . . ?
C16 B2 B6 B5 -38.4(3) . . . . ?
B3 B2 B6 B5 -138.0(3) . . . . ?
B1 B2 B6 B5 -100.1(3) . . . . ?
C16 B2 B6 B3 99.6(3) . . . . ?
B5 B2 B6 B3 138.0(3) . . . . ?
B1 B2 B6 B3 37.9(3) . . . . ?
C16 B5 B6 B7 -62.5(4) . . . . ?
B2 B5 B6 B7 -100.6(3) . . . . ?
B10 B5 B6 B7 36.8(3) . . . . ?
B9 B5 B6 B7 -1.4(4) . . . . ?
C16 B5 B6 B2 38.0(3) . . . . ?
B10 B5 B6 B2 137.3(3) . . . . ?
B9 B5 B6 B2 99.2(3) . . . . ?
C16 B5 B6 B10 -99.3(3) . . . . ?
B2 B5 B6 B10 -137.3(3) . . . . ?
B9 B5 B6 B10 -38.2(3) . . . . ?
C16 B5 B6 B3 0.9(4) . . . . ?
B2 B5 B6 B3 -37.1(3) . . . . ?
B10 B5 B6 B3 100.2(3) . . . . ?
B9 B5 B6 B3 62.1(4) . . . . ?
B1 B3 B6 B7 100.1(3) . . . . ?
B2 B3 B6 B7 138.4(3) . . . . ?
B4 B3 B6 B7 35.9(3) . . . . ?
B1 B3 B6 B2 -38.3(3) . . . . ?
B4 B3 B6 B2 -102.5(3) . . . . ?
B7 B3 B6 B2 -138.4(3) . . . . ?
B1 B3 B6 B10 61.6(4) . . . . ?
B2 B3 B6 B10 99.9(3) . . . . ?
B4 B3 B6 B10 -2.6(4) . . . . ?
B7 B3 B6 B10 -38.5(3) . . . . ?
B1 B3 B6 B5 -1.2(4) . . . . ?
B2 B3 B6 B5 37.1(3) . . . . ?
B4 B3 B6 B5 -65.4(4) . . . . ?
B7 B3 B6 B5 -101.3(3) . . . . ?
C5 C6 C7 C8 -1.0(6) . . . . ?
B2 B6 B7 B8 -62.9(4) . . . . ?
B10 B6 B7 B8 36.6(3) . . . . ?
B5 B6 B7 B8 -0.1(4) . . . . ?
B3 B6 B7 B8 -99.9(3) . . . . ?
B2 B6 B7 B10 -99.6(3) . . . . ?
B5 B6 B7 B10 -36.8(3) . . . . ?
B3 B6 B7 B10 -136.5(3) . . . . ?
B2 B6 B7 B4 0.6(4) . . . . ?
B10 B6 B7 B4 100.2(3) . . . . ?
B5 B6 B7 B4 63.4(4) . . . . ?
B3 B6 B7 B4 -36.3(3) . . . . ?
B2 B6 B7 B3 36.9(3) . . . . ?
B10 B6 B7 B3 136.5(3) . . . . ?
B5 B6 B7 B3 99.7(3) . . . . ?
C15 B4 B7 B8 36.4(3) . . . . ?
B3 B4 B7 B8 137.6(3) . . . . ?
B1 B4 B7 B8 99.6(3) . . . . ?
C15 B4 B7 B6 -64.8(4) . . . . ?
B8 B4 B7 B6 -101.2(3) . . . . ?
B3 B4 B7 B6 36.4(3) . . . . ?
B1 B4 B7 B6 -1.6(4) . . . . ?
C15 B4 B7 B10 -0.7(4) . . . . ?
B8 B4 B7 B10 -37.2(3) . . . . ?
B3 B4 B7 B10 100.4(3) . . . . ?
B1 B4 B7 B10 62.4(4) . . . . ?
C15 B4 B7 B3 -101.1(3) . . . . ?
B8 B4 B7 B3 -137.6(3) . . . . ?
B1 B4 B7 B3 -38.0(3) . . . . ?
B1 B3 B7 B8 1.2(4) . . . . ?
B2 B3 B7 B8 65.1(4) . . . . ?
B4 B3 B7 B8 -37.7(3) . . . . ?
B6 B3 B7 B8 102.1(3) . . . . ?
B1 B3 B7 B6 -100.9(3) . . . . ?
B2 B3 B7 B6 -37.1(3) . . . . ?
B4 B3 B7 B6 -139.8(3) . . . . ?
B1 B3 B7 B10 -62.0(4) . . . . ?
B2 B3 B7 B10 1.8(4) . . . . ?
B4 B3 B7 B10 -100.9(3) . . . . ?
B6 B3 B7 B10 38.9(3) . . . . ?
B1 B3 B7 B4 38.9(3) . . . . ?
B2 B3 B7 B4 102.7(3) . . . . ?
B6 B3 B7 B4 139.8(3) . . . . ?
C6 C7 C8 C12 0.8(5) . . . . ?
B7 B4 B8 C15 138.4(3) . . . . ?
B3 B4 B8 C15 100.5(3) . . . . ?
B1 B4 B8 C15 38.3(2) . . . . ?
C15 B4 B8 B7 -138.4(3) . . . . ?
B3 B4 B8 B7 -37.9(3) . . . . ?
B1 B4 B8 B7 -100.1(3) . . . . ?
C15 B4 B8 B10 -101.1(3) . . . . ?
B7 B4 B8 B10 37.3(3) . . . . ?
B3 B4 B8 B10 -0.6(4) . . . . ?
B1 B4 B8 B10 -62.7(3) . . . . ?
C15 B4 B8 B9 -37.9(2) . . . . ?
B7 B4 B8 B9 100.5(3) . . . . ?
B3 B4 B8 B9 62.5(3) . . . . ?
B1 B4 B8 B9 0.4(4) . . . . ?
B6 B7 B8 C15 65.0(4) . . . . ?
B10 B7 B8 C15 101.8(3) . . . . ?
B4 B7 B8 C15 -36.6(3) . . . . ?
B3 B7 B8 C15 1.2(4) . . . . ?
B6 B7 B8 B4 101.6(3) . . . . ?
B10 B7 B8 B4 138.4(3) . . . . ?
B3 B7 B8 B4 37.8(3) . . . . ?
B6 B7 B8 B10 -36.8(3) . . . . ?
B4 B7 B8 B10 -138.4(3) . . . . ?
B3 B7 B8 B10 -100.5(3) . . . . ?
B6 B7 B8 B9 1.6(4) . . . . ?
B10 B7 B8 B9 38.4(3) . . . . ?
B4 B7 B8 B9 -100.0(3) . . . . ?
B3 B7 B8 B9 -62.1(4) . . . . ?
B2 B5 B9 C16 -35.1(3) . . . . ?
B10 B5 B9 C16 -136.3(3) . . . . ?
B6 B5 B9 C16 -98.1(3) . . . . ?
C16 B5 B9 C15 39.3(2) . . . . ?
B2 B5 B9 C15 4.2(4) . . . . ?
B10 B5 B9 C15 -97.0(3) . . . . ?
B6 B5 B9 C15 -58.8(4) . . . . ?
C16 B5 B9 B10 136.3(3) . . . . ?
B2 B5 B9 B10 101.2(3) . . . . ?
B6 B5 B9 B10 38.2(3) . . . . ?
C16 B5 B9 B8 100.5(3) . . . . ?
B2 B5 B9 B8 65.4(4) . . . . ?
B10 B5 B9 B8 -35.8(3) . . . . ?
B6 B5 B9 B8 2.4(4) . . . . ?
C15 B8 B9 C16 -40.9(2) . . . . ?
B4 B8 B9 C16 -3.5(3) . . . . ?
B7 B8 B9 C16 59.8(3) . . . . ?
B10 B8 B9 C16 98.3(3) . . . . ?
B4 B8 B9 C15 37.4(2) . . . . ?
B7 B8 B9 C15 100.7(3) . . . . ?
B10 B8 B9 C15 139.2(3) . . . . ?
C15 B8 B9 B5 -103.2(3) . . . . ?
B4 B8 B9 B5 -65.8(3) . . . . ?
B7 B8 B9 B5 -2.5(4) . . . . ?
B10 B8 B9 B5 36.0(3) . . . . ?
C15 B8 B9 B10 -139.2(3) . . . . ?
B4 B8 B9 B10 -101.8(3) . . . . ?
B7 B8 B9 B10 -38.5(3) . . . . ?
C15 B8 B10 B7 -99.9(3) . . . . ?
B4 B8 B10 B7 -37.4(3) . . . . ?
B9 B8 B10 B7 -136.7(3) . . . . ?
C15 B8 B10 B5 0.4(4) . . . . ?
B4 B8 B10 B5 62.9(4) . . . . ?
B7 B8 B10 B5 100.4(4) . . . . ?
B9 B8 B10 B5 -36.3(3) . . . . ?
C15 B8 B10 B9 36.8(3) . . . . ?
B4 B8 B10 B9 99.3(3) . . . . ?
B7 B8 B10 B9 136.7(3) . . . . ?
C15 B8 B10 B6 -63.5(4) . . . . ?
B4 B8 B10 B6 -1.0(4) . . . . ?
B7 B8 B10 B6 36.4(3) . . . . ?
B9 B8 B10 B6 -100.3(3) . . . . ?
B6 B7 B10 B8 139.3(3) . . . . ?
B4 B7 B10 B8 37.1(3) . . . . ?
B3 B7 B10 B8 100.5(3) . . . . ?
B8 B7 B10 B5 -102.4(3) . . . . ?
B6 B7 B10 B5 37.0(3) . . . . ?
B4 B7 B10 B5 -65.3(4) . . . . ?
B3 B7 B10 B5 -1.8(4) . . . . ?
B8 B7 B10 B9 -38.9(3) . . . . ?
B6 B7 B10 B9 100.4(3) . . . . ?
B4 B7 B10 B9 -1.8(4) . . . . ?
B3 B7 B10 B9 61.6(4) . . . . ?
B8 B7 B10 B6 -139.3(3) . . . . ?
B4 B7 B10 B6 -102.3(3) . . . . ?
B3 B7 B10 B6 -38.8(3) . . . . ?
C16 B5 B10 B8 -1.0(4) . . . . ?
B2 B5 B10 B8 -62.6(4) . . . . ?
B9 B5 B10 B8 36.6(3) . . . . ?
B6 B5 B10 B8 -100.6(3) . . . . ?
C16 B5 B10 B7 62.7(3) . . . . ?
B2 B5 B10 B7 1.2(4) . . . . ?
B9 B5 B10 B7 100.4(3) . . . . ?
B6 B5 B10 B7 -36.8(3) . . . . ?
C16 B5 B10 B9 -37.6(3) . . . . ?
B2 B5 B10 B9 -99.2(3) . . . . ?
B6 B5 B10 B9 -137.2(3) . . . . ?
C16 B5 B10 B6 99.6(3) . . . . ?
B2 B5 B10 B6 38.0(3) . . . . ?
B9 B5 B10 B6 137.2(3) . . . . ?
C16 B9 B10 B8 -101.9(3) . . . . ?
C15 B9 B10 B8 -35.0(3) . . . . ?
B5 B9 B10 B8 -139.8(3) . . . . ?
C16 B9 B10 B7 -63.3(3) . . . . ?
C15 B9 B10 B7 3.6(4) . . . . ?
B5 B9 B10 B7 -101.3(3) . . . . ?
B8 B9 B10 B7 38.6(3) . . . . ?
C16 B9 B10 B5 38.0(3) . . . . ?
C15 B9 B10 B5 104.9(3) . . . . ?
B8 B9 B10 B5 139.8(3) . . . . ?
C16 B9 B10 B6 -0.2(4) . . . . ?
C15 B9 B10 B6 66.7(3) . . . . ?
B5 B9 B10 B6 -38.2(3) . . . . ?
B8 B9 B10 B6 101.6(3) . . . . ?
B7 B6 B10 B8 -36.5(3) . . . . ?
B2 B6 B10 B8 64.7(4) . . . . ?
B5 B6 B10 B8 102.3(3) . . . . ?
B3 B6 B10 B8 2.2(4) . . . . ?
B2 B6 B10 B7 101.2(3) . . . . ?
B5 B6 B10 B7 138.8(3) . . . . ?
B3 B6 B10 B7 38.7(3) . . . . ?
B7 B6 B10 B5 -138.8(3) . . . . ?
B2 B6 B10 B5 -37.6(3) . . . . ?
B3 B6 B10 B5 -100.1(3) . . . . ?
B7 B6 B10 B9 -100.6(3) . . . . ?
B2 B6 B10 B9 0.6(4) . . . . ?
B5 B6 B10 B9 38.2(3) . . . . ?
B3 B6 B10 B9 -61.9(4) . . . . ?
C14 C10 C11 C5 169.5(3) . . . . ?
C40 C10 C11 C5 -4.4(4) . . . . ?
C14 C10 C11 C12 -9.3(4) . . . . ?
C40 C10 C11 C12 176.8(3) . . . . ?
C6 C5 C11 C10 -173.7(3) . . . . ?
C6 C5 C11 C12 5.1(5) . . . . ?
C13 C9 C12 C11 15.9(4) . . . . ?
C15 C9 C12 C11 -160.7(3) . . . . ?
C13 C9 C12 C8 -160.0(3) . . . . ?
C15 C9 C12 C8 23.4(4) . . . . ?
C10 C11 C12 C9 -2.4(4) . . . . ?
C5 C11 C12 C9 178.8(3) . . . . ?
C10 C11 C12 C8 173.8(3) . . . . ?
C5 C11 C12 C8 -5.0(4) . . . . ?
C7 C8 C12 C9 178.2(3) . . . . ?
C7 C8 C12 C11 2.2(5) . . . . ?
C46 B11 B12 C45 39.6(2) . . . . ?
B14 B11 B12 C45 102.6(3) . . . . ?
B13 B11 B12 C45 138.8(3) . . . . ?
C46 B11 B12 B18 2.0(4) . . . . ?
B14 B11 B12 B18 65.0(3) . . . . ?
C45 B11 B12 B18 -37.6(2) . . . . ?
B13 B11 B12 B18 101.2(3) . . . . ?
C46 B11 B12 B13 -99.2(3) . . . . ?
B14 B11 B12 B13 -36.2(3) . . . . ?
C45 B11 B12 B13 -138.8(3) . . . . ?
C46 B11 B12 B17 -61.0(3) . . . . ?
B14 B11 B12 B17 2.0(3) . . . . ?
C45 B11 B12 B17 -100.6(3) . . . . ?
B13 B11 B12 B17 38.2(3) . . . . ?
C2 C1 C13 C9 179.7(3) . . . . ?
C2 C1 C13 C14 -4.8(4) . . . . ?
C12 C9 C13 C1 157.7(3) . . . . ?
C15 C9 C13 C1 -25.7(4) . . . . ?
C12 C9 C13 C14 -17.7(4) . . . . ?
C15 C9 C13 C14 158.9(3) . . . . ?
C46 B11 B13 B14 -37.7(3) . . . . ?
C45 B11 B13 B14 -104.4(3) . . . . ?
B12 B11 B13 B14 -139.9(3) . . . . ?
C46 B11 B13 B17 63.2(4) . . . . ?
B14 B11 B13 B17 100.9(3) . . . . ?
C45 B11 B13 B17 -3.5(4) . . . . ?
B12 B11 B13 B17 -39.0(3) . . . . ?
C46 B11 B13 B16 1.0(4) . . . . ?
B14 B11 B13 B16 38.7(3) . . . . ?
C45 B11 B13 B16 -65.7(4) . . . . ?
B12 B11 B13 B16 -101.2(3) . . . . ?
C46 B11 B13 B12 102.2(3) . . . . ?
B14 B11 B13 B12 139.9(3) . . . . ?
C45 B11 B13 B12 35.5(3) . . . . ?
C45 B12 B13 B14 -0.8(4) . . . . ?
B18 B12 B13 B14 -62.8(4) . . . . ?
B17 B12 B13 B14 -100.2(3) . . . . ?
B11 B12 B13 B14 36.1(3) . . . . ?
C45 B12 B13 B11 -36.9(3) . . . . ?
B18 B12 B13 B11 -98.9(3) . . . . ?
B17 B12 B13 B11 -136.4(3) . . . . ?
C45 B12 B13 B17 99.5(3) . . . . ?
B18 B12 B13 B17 37.4(3) . . . . ?
B11 B12 B13 B17 136.4(3) . . . . ?
C45 B12 B13 B16 63.2(4) . . . . ?
B18 B12 B13 B16 1.2(4) . . . . ?
B17 B12 B13 B16 -36.3(3) . . . . ?
B11 B12 B13 B16 100.1(3) . . . . ?
C11 C10 C14 C4 -169.9(3) . . . . ?
C40 C10 C14 C4 4.0(4) . . . . ?
C11 C10 C14 C13 7.4(4) . . . . ?
C40 C10 C14 C13 -178.8(3) . . . . ?
C3 C4 C14 C10 172.3(3) . . . . ?
C3 C4 C14 C13 -5.0(5) . . . . ?
C1 C13 C14 C10 -169.6(3) . . . . ?
C9 C13 C14 C10 6.2(4) . . . . ?
C1 C13 C14 C4 7.6(4) . . . . ?
C9 C13 C14 C4 -176.5(3) . . . . ?
C45 B11 B14 C46 -39.2(3) . . . . ?
B13 B11 B14 C46 -137.1(3) . . . . ?
B12 B11 B14 C46 -100.8(3) . . . . ?
C46 B11 B14 B13 137.1(3) . . . . ?
C45 B11 B14 B13 98.0(3) . . . . ?
B12 B11 B14 B13 36.3(3) . . . . ?
C46 B11 B14 B15 34.8(3) . . . . ?
C45 B11 B14 B15 -4.3(4) . . . . ?
B13 B11 B14 B15 -102.3(3) . . . . ?
B12 B11 B14 B15 -66.0(3) . . . . ?
C46 B11 B14 B16 98.4(3) . . . . ?
C45 B11 B14 B16 59.3(3) . . . . ?
B13 B11 B14 B16 -38.7(3) . . . . ?
B12 B11 B14 B16 -2.4(4) . . . . ?
B11 B13 B14 C46 37.4(3) . . . . ?
B17 B13 B14 C46 -63.0(4) . . . . ?
B16 B13 B14 C46 -99.2(3) . . . . ?
B12 B13 B14 C46 0.9(4) . . . . ?
B17 B13 B14 B11 -100.5(3) . . . . ?
B16 B13 B14 B11 -136.6(3) . . . . ?
B12 B13 B14 B11 -36.5(3) . . . . ?
B11 B13 B14 B15 99.1(3) . . . . ?
B17 B13 B14 B15 -1.3(4) . . . . ?
B16 B13 B14 B15 -37.5(3) . . . . ?
B12 B13 B14 B15 62.6(4) . . . . ?
B11 B13 B14 B16 136.6(3) . . . . ?
B17 B13 B14 B16 36.1(3) . . . . ?
B12 B13 B14 B16 100.1(3) . . . . ?
C12 C9 C15 B8 -130.0(3) . . . . ?
C13 C9 C15 B8 53.5(4) . . . . ?
C12 C9 C15 B4 -49.6(4) . . . . ?
C13 C9 C15 B4 133.8(3) . . . . ?
C12 C9 C15 B1 25.2(4) . . . . ?
C13 C9 C15 B1 -151.3(3) . . . . ?
C12 C9 C15 B9 154.4(3) . . . . ?
C13 C9 C15 B9 -22.1(4) . . . . ?
C12 C9 C15 C16 89.9(3) . . . . ?
C13 C9 C15 C16 -86.7(3) . . . . ?
B4 B8 C15 C9 116.3(4) . . . . ?
B7 B8 C15 C9 153.5(3) . . . . ?
B10 B8 C15 C9 -143.0(3) . . . . ?
B9 B8 C15 C9 -106.4(3) . . . . ?
B7 B8 C15 B4 37.2(3) . . . . ?
B10 B8 C15 B4 100.7(3) . . . . ?
B9 B8 C15 B4 137.3(3) . . . . ?
B4 B8 C15 B1 -40.5(3) . . . . ?
B7 B8 C15 B1 -3.3(4) . . . . ?
B10 B8 C15 B1 60.2(3) . . . . ?
B9 B8 C15 B1 96.8(3) . . . . ?
B4 B8 C15 B9 -137.3(3) . . . . ?
B7 B8 C15 B9 -100.1(3) . . . . ?
B10 B8 C15 B9 -36.6(3) . . . . ?
B4 B8 C15 C16 -100.3(3) . . . . ?
B7 B8 C15 C16 -63.2(3) . . . . ?
B10 B8 C15 C16 0.3(3) . . . . ?
B9 B8 C15 C16 37.0(2) . . . . ?
B8 B4 C15 C9 -117.3(3) . . . . ?
B7 B4 C15 C9 -154.3(3) . . . . ?
B3 B4 C15 C9 142.3(3) . . . . ?
B1 B4 C15 C9 106.0(3) . . . . ?
B7 B4 C15 B8 -37.0(3) . . . . ?
B3 B4 C15 B8 -100.4(3) . . . . ?
B1 B4 C15 B8 -136.7(3) . . . . ?
B8 B4 C15 B1 136.7(3) . . . . ?
B7 B4 C15 B1 99.7(3) . . . . ?
B3 B4 C15 B1 36.3(3) . . . . ?
B8 B4 C15 B9 40.1(3) . . . . ?
B7 B4 C15 B9 3.1(4) . . . . ?
B3 B4 C15 B9 -60.3(4) . . . . ?
B1 B4 C15 B9 -96.5(3) . . . . ?
B8 B4 C15 C16 99.9(3) . . . . ?
B7 B4 C15 C16 62.9(3) . . . . ?
B3 B4 C15 C16 -0.5(4) . . . . ?
B1 B4 C15 C16 -36.7(2) . . . . ?
C16 B1 C15 C9 104.7(3) . . . . ?
B3 B1 C15 C9 -155.0(3) . . . . ?
B2 B1 C15 C9 141.7(3) . . . . ?
B4 B1 C15 C9 -118.6(3) . . . . ?
C16 B1 C15 B8 -96.2(3) . . . . ?
B3 B1 C15 B8 4.1(4) . . . . ?
B2 B1 C15 B8 -59.2(4) . . . . ?
B4 B1 C15 B8 40.5(3) . . . . ?
C16 B1 C15 B4 -136.6(3) . . . . ?
B3 B1 C15 B4 -36.4(3) . . . . ?
B2 B1 C15 B4 -99.7(3) . . . . ?
C16 B1 C15 B9 -30.4(2) . . . . ?
B3 B1 C15 B9 69.8(3) . . . . ?
B2 B1 C15 B9 6.6(3) . . . . ?
B4 B1 C15 B9 106.2(3) . . . . ?
B3 B1 C15 C16 100.2(3) . . . . ?
B2 B1 C15 C16 37.0(3) . . . . ?
B4 B1 C15 C16 136.6(3) . . . . ?
C16 B9 C15 C9 -104.5(3) . . . . ?
B5 B9 C15 C9 -141.6(3) . . . . ?
B10 B9 C15 C9 155.2(3) . . . . ?
B8 B9 C15 C9 119.3(3) . . . . ?
C16 B9 C15 B8 136.2(3) . . . . ?
B5 B9 C15 B8 99.1(3) . . . . ?
B10 B9 C15 B8 35.8(3) . . . . ?
C16 B9 C15 B4 96.1(3) . . . . ?
B5 B9 C15 B4 59.0(3) . . . . ?
B10 B9 C15 B4 -4.2(3) . . . . ?
B8 B9 C15 B4 -40.1(3) . . . . ?
C16 B9 C15 B1 30.5(2) . . . . ?
B5 B9 C15 B1 -6.6(3) . . . . ?
B10 B9 C15 B1 -69.9(3) . . . . ?
B8 B9 C15 B1 -105.7(3) . . . . ?
B5 B9 C15 C16 -37.1(2) . . . . ?
B10 B9 C15 C16 -100.4(3) . . . . ?
B8 B9 C15 C16 -136.2(3) . . . . ?
B11 B14 B15 C46 -35.0(3) . . . . ?
B13 B14 B15 C46 -98.5(3) . . . . ?
B16 B14 B15 C46 -135.8(3) . . . . ?
C46 B14 B15 B19 35.6(3) . . . . ?
B11 B14 B15 B19 0.6(4) . . . . ?
B13 B14 B15 B19 -62.9(4) . . . . ?
B16 B14 B15 B19 -100.3(4) . . . . ?
C46 B14 B15 B16 135.8(3) . . . . ?
B11 B14 B15 B16 100.9(3) . . . . ?
B13 B14 B15 B16 37.4(3) . . . . ?
C46 B14 B15 B20 98.4(3) . . . . ?
B11 B14 B15 B20 63.4(4) . . . . ?
B13 B14 B15 B20 -0.1(4) . . . . ?
B16 B14 B15 B20 -37.5(3) . . . . ?
C15 B9 C16 C17 107.5(3) . . . . ?
B5 B9 C16 C17 -113.8(3) . . . . ?
B10 B9 C16 C17 -152.3(3) . . . . ?
B8 B9 C16 C17 145.3(3) . . . . ?
C15 B9 C16 B2 -100.5(3) . . . . ?
B5 B9 C16 B2 38.2(3) . . . . ?
B10 B9 C16 B2 -0.2(4) . . . . ?
B8 B9 C16 B2 -62.6(3) . . . . ?
C15 B9 C16 B1 -32.4(2) . . . . ?
B5 B9 C16 B1 106.3(3) . . . . ?
B10 B9 C16 B1 67.8(3) . . . . ?
B8 B9 C16 B1 5.4(3) . . . . ?
C15 B9 C16 B5 -138.7(3) . . . . ?
B10 B9 C16 B5 -38.4(3) . . . . ?
B8 B9 C16 B5 -100.9(3) . . . . ?
B5 B9 C16 C15 138.7(3) . . . . ?
B10 B9 C16 C15 100.3(3) . . . . ?
B8 B9 C16 C15 37.9(2) . . . . ?
B5 B2 C16 C17 113.0(3) . . . . ?
B3 B2 C16 C17 -144.5(3) . . . . ?
B6 B2 C16 C17 152.1(3) . . . . ?
B1 B2 C16 C17 -106.9(4) . . . . ?
B5 B2 C16 B9 -38.5(3) . . . . ?
B3 B2 C16 B9 64.0(4) . . . . ?
B6 B2 C16 B9 0.6(4) . . . . ?
B1 B2 C16 B9 101.6(3) . . . . ?
B5 B2 C16 B1 -140.1(3) . . . . ?
B3 B2 C16 B1 -37.6(3) . . . . ?
B6 B2 C16 B1 -101.0(3) . . . . ?
B3 B2 C16 B5 102.5(3) . . . . ?
B6 B2 C16 B5 39.1(3) . . . . ?
B1 B2 C16 B5 140.1(3) . . . . ?
B5 B2 C16 C15 -102.8(3) . . . . ?
B3 B2 C16 C15 -0.3(4) . . . . ?
B6 B2 C16 C15 -63.7(4) . . . . ?
B1 B2 C16 C15 37.3(3) . . . . ?
C15 B1 C16 C17 -108.5(3) . . . . ?
B3 B1 C16 C17 150.6(3) . . . . ?
B2 B1 C16 C17 113.0(3) . . . . ?
B4 B1 C16 C17 -146.1(3) . . . . ?
C15 B1 C16 B9 32.5(2) . . . . ?
B3 B1 C16 B9 -68.5(3) . . . . ?
B2 B1 C16 B9 -106.1(3) . . . . ?
B4 B1 C16 B9 -5.2(3) . . . . ?
C15 B1 C16 B2 138.6(3) . . . . ?
B3 B1 C16 B2 37.6(3) . . . . ?
B4 B1 C16 B2 100.9(3) . . . . ?
C15 B1 C16 B5 100.5(3) . . . . ?
B3 B1 C16 B5 -0.4(4) . . . . ?
B2 B1 C16 B5 -38.0(3) . . . . ?
B4 B1 C16 B5 62.9(3) . . . . ?
B3 B1 C16 C15 -101.0(3) . . . . ?
B2 B1 C16 C15 -138.6(3) . . . . ?
B4 B1 C16 C15 -37.7(2) . . . . ?
B2 B5 C16 C17 -110.9(4) . . . . ?
B10 B5 C16 C17 147.7(3) . . . . ?
B9 B5 C16 C17 109.2(3) . . . . ?
B6 B5 C16 C17 -149.6(3) . . . . ?
B2 B5 C16 B9 139.8(3) . . . . ?
B10 B5 C16 B9 38.5(3) . . . . ?
B6 B5 C16 B9 101.2(3) . . . . ?
B10 B5 C16 B2 -101.4(3) . . . . ?
B9 B5 C16 B2 -139.8(3) . . . . ?
B6 B5 C16 B2 -38.6(3) . . . . ?
B2 B5 C16 B1 38.3(3) . . . . ?
B10 B5 C16 B1 -63.1(4) . . . . ?
B9 B5 C16 B1 -101.5(3) . . . . ?
B6 B5 C16 B1 -0.3(4) . . . . ?
B2 B5 C16 C15 102.6(3) . . . . ?
B10 B5 C16 C15 1.2(4) . . . . ?
B9 B5 C16 C15 -37.2(3) . . . . ?
B6 B5 C16 C15 63.9(3) . . . . ?
C9 C15 C16 C17 -1.2(4) . . . . ?
B8 C15 C16 C17 -149.1(3) . . . . ?
B4 C15 C16 C17 145.8(3) . . . . ?
B1 C15 C16 C17 106.5(3) . . . . ?
B9 C15 C16 C17 -109.4(3) . . . . ?
C9 C15 C16 B9 108.1(3) . . . . ?
B8 C15 C16 B9 -39.7(3) . . . . ?
B4 C15 C16 B9 -104.9(3) . . . . ?
B1 C15 C16 B9 -144.1(3) . . . . ?
C9 C15 C16 B2 -146.5(3) . . . . ?
B8 C15 C16 B2 65.7(3) . . . . ?
B4 C15 C16 B2 0.5(3) . . . . ?
B1 C15 C16 B2 -38.8(3) . . . . ?
B9 C15 C16 B2 105.3(3) . . . . ?
C9 C15 C16 B1 -107.7(3) . . . . ?
B8 C15 C16 B1 104.5(3) . . . . ?
B4 C15 C16 B1 39.3(3) . . . . ?
B9 C15 C16 B1 144.1(3) . . . . ?
C9 C15 C16 B5 146.8(3) . . . . ?
B8 C15 C16 B5 -1.0(3) . . . . ?
B4 C15 C16 B5 -66.2(3) . . . . ?
B1 C15 C16 B5 -105.4(3) . . . . ?
B9 C15 C16 B5 38.7(3) . . . . ?
B14 B13 B16 B17 139.2(3) . . . . ?
B11 B13 B16 B17 100.7(3) . . . . ?
B12 B13 B16 B17 36.8(3) . . . . ?
B11 B13 B16 B14 -38.4(3) . . . . ?
B17 B13 B16 B14 -139.2(3) . . . . ?
B12 B13 B16 B14 -102.4(3) . . . . ?
B14 B13 B16 B20 100.2(3) . . . . ?
B11 B13 B16 B20 61.8(4) . . . . ?
B17 B13 B16 B20 -39.0(3) . . . . ?
B12 B13 B16 B20 -2.2(4) . . . . ?
B14 B13 B16 B15 36.7(3) . . . . ?
B11 B13 B16 B15 -1.7(4) . . . . ?
B17 B13 B16 B15 -102.4(3) . . . . ?
B12 B13 B16 B15 -65.6(4) . . . . ?
C46 B14 B16 B17 63.6(4) . . . . ?
B11 B14 B16 B17 1.9(4) . . . . ?
B13 B14 B16 B17 -36.8(3) . . . . ?
B15 B14 B16 B17 101.8(3) . . . . ?
C46 B14 B16 B13 100.4(3) . . . . ?
B11 B14 B16 B13 38.6(3) . . . . ?
B15 B14 B16 B13 138.5(3) . . . . ?
C46 B14 B16 B20 -0.5(4) . . . . ?
B11 B14 B16 B20 -62.2(4) . . . . ?
B13 B14 B16 B20 -100.9(4) . . . . ?
B15 B14 B16 B20 37.7(3) . . . . ?
C46 B14 B16 B15 -38.2(3) . . . . ?
B11 B14 B16 B15 -99.9(3) . . . . ?
B13 B14 B16 B15 -138.5(3) . . . . ?
C46 B15 B16 B17 -62.2(4) . . . . ?
B14 B15 B16 B17 -100.5(3) . . . . ?
B19 B15 B16 B17 -0.6(4) . . . . ?
B20 B15 B16 B17 37.3(3) . . . . ?
C46 B15 B16 B13 1.7(4) . . . . ?
B14 B15 B16 B13 -36.7(3) . . . . ?
B19 B15 B16 B13 63.3(4) . . . . ?
B20 B15 B16 B13 101.1(4) . . . . ?
C46 B15 B16 B14 38.4(3) . . . . ?
B19 B15 B16 B14 100.0(3) . . . . ?
B20 B15 B16 B14 137.8(3) . . . . ?
C46 B15 B16 B20 -99.4(3) . . . . ?
B14 B15 B16 B20 -137.8(3) . . . . ?
B19 B15 B16 B20 -37.8(3) . . . . ?
B9 C16 C17 C18 13.2(5) . . . . ?
B2 C16 C17 C18 -136.5(4) . . . . ?
B1 C16 C17 C18 150.3(3) . . . . ?
B5 C16 C17 C18 -61.7(4) . . . . ?
C15 C16 C17 C18 82.2(4) . . . . ?
B9 C16 C17 C22 -173.8(3) . . . . ?
B2 C16 C17 C22 36.5(5) . . . . ?
B1 C16 C17 C22 -36.7(5) . . . . ?
B5 C16 C17 C22 111.3(4) . . . . ?
C15 C16 C17 C22 -104.8(4) . . . . ?
B14 B16 B17 B13 36.4(3) . . . . ?
B20 B16 B17 B13 136.7(3) . . . . ?
B15 B16 B17 B13 99.6(3) . . . . ?
B13 B16 B17 B20 -136.7(3) . . . . ?
B14 B16 B17 B20 -100.3(3) . . . . ?
B15 B16 B17 B20 -37.0(3) . . . . ?
B13 B16 B17 B18 -100.3(3) . . . . ?
B14 B16 B17 B18 -63.9(4) . . . . ?
B20 B16 B17 B18 36.4(3) . . . . ?
B15 B16 B17 B18 -0.6(4) . . . . ?
B13 B16 B17 B12 -37.0(3) . . . . ?
B14 B16 B17 B12 -0.7(4) . . . . ?
B20 B16 B17 B12 99.6(3) . . . . ?
B15 B16 B17 B12 62.6(4) . . . . ?
B14 B13 B17 B16 -36.7(3) . . . . ?
B11 B13 B17 B16 -99.8(3) . . . . ?
B12 B13 B17 B16 -139.0(3) . . . . ?
B14 B13 B17 B20 2.2(4) . . . . ?
B11 B13 B17 B20 -60.9(4) . . . . ?
B16 B13 B17 B20 38.9(3) . . . . ?
B12 B13 B17 B20 -100.1(3) . . . . ?
B14 B13 B17 B18 65.2(4) . . . . ?
B11 B13 B17 B18 2.0(4) . . . . ?
B16 B13 B17 B18 101.9(3) . . . . ?
B12 B13 B17 B18 -37.1(3) . . . . ?
B14 B13 B17 B12 102.3(3) . . . . ?
B11 B13 B17 B12 39.2(3) . . . . ?
B16 B13 B17 B12 139.0(3) . . . . ?
C45 B12 B17 B16 -63.9(4) . . . . ?
B18 B12 B17 B16 -101.0(3) . . . . ?
B13 B12 B17 B16 37.2(3) . . . . ?
B11 B12 B17 B16 -0.8(4) . . . . ?
C45 B12 B17 B13 -101.1(3) . . . . ?
B18 B12 B17 B13 -138.2(3) . . . . ?
B11 B12 B17 B13 -38.0(3) . . . . ?
C45 B12 B17 B20 0.1(4) . . . . ?
B18 B12 B17 B20 -36.9(3) . . . . ?
B13 B12 B17 B20 101.2(4) . . . . ?
B11 B12 B17 B20 63.2(4) . . . . ?
C45 B12 B17 B18 37.0(3) . . . . ?
B13 B12 B17 B18 138.2(3) . . . . ?
B11 B12 B17 B18 100.1(3) . . . . ?
C22 C17 C18 C19 0.7(6) . . . . ?
C16 C17 C18 C19 173.9(4) . . . . ?
B13 B12 B18 C45 100.5(3) . . . . ?
B17 B12 B18 C45 137.6(3) . . . . ?
B11 B12 B18 C45 38.3(2) . . . . ?
C45 B12 B18 B20 -100.2(3) . . . . ?
B13 B12 B18 B20 0.3(4) . . . . ?
B17 B12 B18 B20 37.4(3) . . . . ?
B11 B12 B18 B20 -61.9(3) . . . . ?
C45 B12 B18 B17 -137.6(3) . . . . ?
B13 B12 B18 B17 -37.2(3) . . . . ?
B11 B12 B18 B17 -99.3(3) . . . . ?
C45 B12 B18 B19 -37.5(2) . . . . ?
B13 B12 B18 B19 63.0(3) . . . . ?
B17 B12 B18 B19 100.2(3) . . . . ?
B11 B12 B18 B19 0.9(4) . . . . ?
B16 B17 B18 C45 64.4(4) . . . . ?
B13 B17 B18 C45 0.3(4) . . . . ?
B20 B17 B18 C45 101.2(3) . . . . ?
B12 B17 B18 C45 -37.1(3) . . . . ?
B16 B17 B18 B12 101.5(3) . . . . ?
B13 B17 B18 B12 37.4(3) . . . . ?
B20 B17 B18 B12 138.3(3) . . . . ?
B16 B17 B18 B20 -36.8(3) . . . . ?
B13 B17 B18 B20 -100.9(4) . . . . ?
B12 B17 B18 B20 -138.3(3) . . . . ?
B16 B17 B18 B19 1.6(4) . . . . ?
B13 B17 B18 B19 -62.6(4) . . . . ?
B20 B17 B18 B19 38.4(3) . . . . ?
B12 B17 B18 B19 -100.0(3) . . . . ?
C17 C18 C19 C20 -0.6(7) . . . . ?
B14 B15 B19 C46 -35.7(3) . . . . ?
B16 B15 B19 C46 -98.6(3) . . . . ?
B20 B15 B19 C46 -136.5(3) . . . . ?
C46 B15 B19 C45 39.0(3) . . . . ?
B14 B15 B19 C45 3.3(4) . . . . ?
B16 B15 B19 C45 -59.7(4) . . . . ?
B20 B15 B19 C45 -97.5(3) . . . . ?
C46 B15 B19 B20 136.5(3) . . . . ?
B14 B15 B19 B20 100.8(3) . . . . ?
B16 B15 B19 B20 37.8(3) . . . . ?
C46 B15 B19 B18 100.2(3) . . . . ?
B14 B15 B19 B18 64.5(4) . . . . ?
B16 B15 B19 B18 1.6(4) . . . . ?
B20 B15 B19 B18 -36.3(3) . . . . ?
C45 B18 B19 C46 -40.5(2) . . . . ?
B12 B18 B19 C46 -3.4(4) . . . . ?
B20 B18 B19 C46 98.5(3) . . . . ?
B17 B18 B19 C46 59.9(3) . . . . ?
B12 B18 B19 C45 37.1(2) . . . . ?
B20 B18 B19 C45 139.0(3) . . . . ?
B17 B18 B19 C45 100.3(3) . . . . ?
C45 B18 B19 B20 -139.0(3) . . . . ?
B12 B18 B19 B20 -101.9(3) . . . . ?
B17 B18 B19 B20 -38.6(3) . . . . ?
C45 B18 B19 B15 -102.3(3) . . . . ?
B12 B18 B19 B15 -65.2(3) . . . . ?
B20 B18 B19 B15 36.7(3) . . . . ?
B17 B18 B19 B15 -1.9(4) . . . . ?
C18 C19 C20 C21 0.5(7) . . . . ?
C45 B18 B20 B19 36.6(3) . . . . ?
B12 B18 B20 B19 98.9(3) . . . . ?
B17 B18 B20 B19 136.4(3) . . . . ?
C45 B18 B20 B16 -63.9(4) . . . . ?
B12 B18 B20 B16 -1.6(4) . . . . ?
B17 B18 B20 B16 35.9(3) . . . . ?
B19 B18 B20 B16 -100.5(3) . . . . ?
C45 B18 B20 B17 -99.8(3) . . . . ?
B12 B18 B20 B17 -37.5(3) . . . . ?
B19 B18 B20 B17 -136.4(3) . . . . ?
C45 B18 B20 B15 -0.1(4) . . . . ?
B12 B18 B20 B15 62.2(4) . . . . ?
B17 B18 B20 B15 99.7(3) . . . . ?
B19 B18 B20 B15 -36.7(3) . . . . ?
C46 B19 B20 B18 -101.7(3) . . . . ?
C45 B19 B20 B18 -35.2(3) . . . . ?
B15 B19 B20 B18 -139.3(3) . . . . ?
C46 B19 B20 B16 -0.5(4) . . . . ?
C45 B19 B20 B16 66.0(4) . . . . ?
B15 B19 B20 B16 -38.1(3) . . . . ?
B18 B19 B20 B16 101.2(3) . . . . ?
C46 B19 B20 B17 -62.7(4) . . . . ?
C45 B19 B20 B17 3.8(4) . . . . ?
B15 B19 B20 B17 -100.3(3) . . . . ?
B18 B19 B20 B17 39.0(3) . . . . ?
C46 B19 B20 B15 37.6(3) . . . . ?
C45 B19 B20 B15 104.2(3) . . . . ?
B18 B19 B20 B15 139.3(3) . . . . ?
B17 B16 B20 B18 -36.5(3) . . . . ?
B13 B16 B20 B18 2.3(4) . . . . ?
B14 B16 B20 B18 65.1(4) . . . . ?
B15 B16 B20 B18 102.5(3) . . . . ?
B17 B16 B20 B19 -100.9(3) . . . . ?
B13 B16 B20 B19 -62.1(4) . . . . ?
B14 B16 B20 B19 0.6(4) . . . . ?
B15 B16 B20 B19 38.0(3) . . . . ?
B13 B16 B20 B17 38.8(3) . . . . ?
B14 B16 B20 B17 101.5(3) . . . . ?
B15 B16 B20 B17 139.0(3) . . . . ?
B17 B16 B20 B15 -139.0(3) . . . . ?
B13 B16 B20 B15 -100.1(3) . . . . ?
B14 B16 B20 B15 -37.4(3) . . . . ?
B16 B17 B20 B18 139.3(3) . . . . ?
B13 B17 B20 B18 100.4(3) . . . . ?
B12 B17 B20 B18 36.9(3) . . . . ?
B16 B17 B20 B19 100.0(3) . . . . ?
B13 B17 B20 B19 61.0(4) . . . . ?
B18 B17 B20 B19 -39.4(3) . . . . ?
B12 B17 B20 B19 -2.5(4) . . . . ?
B13 B17 B20 B16 -39.0(3) . . . . ?
B18 B17 B20 B16 -139.3(3) . . . . ?
B12 B17 B20 B16 -102.4(3) . . . . ?
B16 B17 B20 B15 36.7(3) . . . . ?
B13 B17 B20 B15 -2.3(4) . . . . ?
B18 B17 B20 B15 -102.7(3) . . . . ?
B12 B17 B20 B15 -65.8(4) . . . . ?
C46 B15 B20 B18 -0.6(4) . . . . ?
B14 B15 B20 B18 -62.4(3) . . . . ?
B19 B15 B20 B18 37.2(3) . . . . ?
B16 B15 B20 B18 -100.0(3) . . . . ?
C46 B15 B20 B19 -37.8(3) . . . . ?
B14 B15 B20 B19 -99.6(3) . . . . ?
B16 B15 B20 B19 -137.2(3) . . . . ?
C46 B15 B20 B16 99.4(3) . . . . ?
B14 B15 B20 B16 37.6(3) . . . . ?
B19 B15 B20 B16 137.2(3) . . . . ?
C46 B15 B20 B17 63.3(3) . . . . ?
B14 B15 B20 B17 1.5(4) . . . . ?
B19 B15 B20 B17 101.1(3) . . . . ?
B16 B15 B20 B17 -36.1(3) . . . . ?
C19 C20 C21 C22 -0.6(8) . . . . ?
C18 C17 C22 C21 -0.7(7) . . . . ?
C16 C17 C22 C21 -174.1(4) . . . . ?
C20 C21 C22 C17 0.7(8) . . . . ?
C43 C31 C32 C33 -1.5(6) . . . . ?
C31 C32 C33 C34 -3.6(6) . . . . ?
C32 C33 C34 C44 1.4(6) . . . . ?
C41 C35 C36 C37 -0.4(7) . . . . ?
C35 C36 C37 C38 3.2(8) . . . . ?
C36 C37 C38 C42 -0.8(7) . . . . ?
C14 C10 C40 C41 -87.7(4) . . . . ?
C11 C10 C40 C41 86.1(4) . . . . ?
C14 C10 C40 C44 88.6(4) . . . . ?
C11 C10 C40 C44 -97.5(4) . . . . ?
C44 C40 C41 C35 -172.0(3) . . . . ?
C10 C40 C41 C35 4.4(5) . . . . ?
C44 C40 C41 C42 9.0(5) . . . . ?
C10 C40 C41 C42 -174.7(3) . . . . ?
C36 C35 C41 C40 176.4(4) . . . . ?
C36 C35 C41 C42 -4.6(6) . . . . ?
C43 C39 C42 C38 160.6(3) . . . . ?
C45 C39 C42 C38 -26.6(5) . . . . ?
C43 C39 C42 C41 -14.6(5) . . . . ?
C45 C39 C42 C41 158.2(3) . . . . ?
C37 C38 C42 C39 -179.4(4) . . . . ?
C37 C38 C42 C41 -4.1(6) . . . . ?
C40 C41 C42 C39 1.2(5) . . . . ?
C35 C41 C42 C39 -177.9(3) . . . . ?
C40 C41 C42 C38 -174.4(3) . . . . ?
C35 C41 C42 C38 6.6(5) . . . . ?
C42 C39 C43 C31 -159.6(3) . . . . ?
C45 C39 C43 C31 27.6(5) . . . . ?
C42 C39 C43 C44 18.0(5) . . . . ?
C45 C39 C43 C44 -154.8(3) . . . . ?
C32 C31 C43 C39 -174.0(3) . . . . ?
C32 C31 C43 C44 8.3(5) . . . . ?
C41 C40 C44 C34 174.3(3) . . . . ?
C10 C40 C44 C34 -2.0(5) . . . . ?
C41 C40 C44 C43 -5.5(5) . . . . ?
C10 C40 C44 C43 178.2(3) . . . . ?
C33 C34 C44 C40 -174.1(4) . . . . ?
C33 C34 C44 C43 5.8(6) . . . . ?
C39 C43 C44 C40 -8.2(5) . . . . ?
C31 C43 C44 C40 169.6(3) . . . . ?
C39 C43 C44 C34 172.0(3) . . . . ?
C31 C43 C44 C34 -10.2(5) . . . . ?
C43 C39 C45 B18 -139.9(3) . . . . ?
C42 C39 C45 B18 47.5(5) . . . . ?
C43 C39 C45 B12 -57.9(4) . . . . ?
C42 C39 C45 B12 129.5(4) . . . . ?
C43 C39 C45 B19 145.9(3) . . . . ?
C42 C39 C45 B19 -26.7(4) . . . . ?
C43 C39 C45 B11 18.2(4) . . . . ?
C42 C39 C45 B11 -154.4(3) . . . . ?
C43 C39 C45 C46 82.3(3) . . . . ?
C42 C39 C45 C46 -90.4(3) . . . . ?
B12 B18 C45 C39 119.3(4) . . . . ?
B20 B18 C45 C39 -139.5(3) . . . . ?
B17 B18 C45 C39 157.1(3) . . . . ?
B19 B18 C45 C39 -103.1(4) . . . . ?
B20 B18 C45 B12 101.1(3) . . . . ?
B17 B18 C45 B12 37.8(3) . . . . ?
B19 B18 C45 B12 137.6(3) . . . . ?
B12 B18 C45 B19 -137.6(3) . . . . ?
B20 B18 C45 B19 -36.5(3) . . . . ?
B17 B18 C45 B19 -99.8(3) . . . . ?
B12 B18 C45 B11 -40.3(3) . . . . ?
B20 B18 C45 B11 60.9(3) . . . . ?
B17 B18 C45 B11 -2.5(4) . . . . ?
B19 B18 C45 B11 97.3(3) . . . . ?
B12 B18 C45 C46 -100.4(3) . . . . ?
B20 B18 C45 C46 0.7(3) . . . . ?
B17 B18 C45 C46 -62.6(3) . . . . ?
B19 B18 C45 C46 37.2(2) . . . . ?
B18 B12 C45 C39 -116.9(4) . . . . ?
B13 B12 C45 C39 142.7(3) . . . . ?
B17 B12 C45 C39 -154.6(3) . . . . ?
B11 B12 C45 C39 106.3(3) . . . . ?
B13 B12 C45 B18 -100.4(3) . . . . ?
B17 B12 C45 B18 -37.7(3) . . . . ?
B11 B12 C45 B18 -136.8(3) . . . . ?
B18 B12 C45 B19 40.1(3) . . . . ?
B13 B12 C45 B19 -60.3(3) . . . . ?
B17 B12 C45 B19 2.4(4) . . . . ?
B11 B12 C45 B19 -96.7(3) . . . . ?
B18 B12 C45 B11 136.8(3) . . . . ?
B13 B12 C45 B11 36.4(3) . . . . ?
B17 B12 C45 B11 99.1(3) . . . . ?
B18 B12 C45 C46 100.7(3) . . . . ?
B13 B12 C45 C46 0.3(3) . . . . ?
B17 B12 C45 C46 63.0(3) . . . . ?
B11 B12 C45 C46 -36.1(2) . . . . ?
C46 B19 C45 C39 -103.3(3) . . . . ?
B20 B19 C45 C39 156.3(3) . . . . ?
B15 B19 C45 C39 -140.0(3) . . . . ?
B18 B19 C45 C39 120.3(3) . . . . ?
C46 B19 C45 B18 136.4(3) . . . . ?
B20 B19 C45 B18 36.0(3) . . . . ?
B15 B19 C45 B18 99.7(3) . . . . ?
C46 B19 C45 B12 96.5(3) . . . . ?
B20 B19 C45 B12 -3.9(4) . . . . ?
B15 B19 C45 B12 59.8(4) . . . . ?
B18 B19 C45 B12 -39.9(3) . . . . ?
C46 B19 C45 B11 30.9(2) . . . . ?
B20 B19 C45 B11 -69.5(3) . . . . ?
B15 B19 C45 B11 -5.8(4) . . . . ?
B18 B19 C45 B11 -105.5(3) . . . . ?
B20 B19 C45 C46 -100.4(3) . . . . ?
B15 B19 C45 C46 -36.7(3) . . . . ?
B18 B19 C45 C46 -136.4(3) . . . . ?
C46 B11 C45 C39 101.4(3) . . . . ?
B14 B11 C45 C39 138.7(3) . . . . ?
B13 B11 C45 C39 -157.7(3) . . . . ?
B12 B11 C45 C39 -121.1(3) . . . . ?
C46 B11 C45 B18 -97.2(3) . . . . ?
B14 B11 C45 B18 -59.9(4) . . . . ?
B13 B11 C45 B18 3.8(4) . . . . ?
B12 B11 C45 B18 40.4(3) . . . . ?
C46 B11 C45 B12 -137.5(3) . . . . ?
B14 B11 C45 B12 -100.3(3) . . . . ?
B13 B11 C45 B12 -36.6(3) . . . . ?
C46 B11 C45 B19 -31.0(2) . . . . ?
B14 B11 C45 B19 6.3(4) . . . . ?
B13 B11 C45 B19 69.9(3) . . . . ?
B12 B11 C45 B19 106.5(3) . . . . ?
B14 B11 C45 C46 37.3(3) . . . . ?
B13 B11 C45 C46 100.9(3) . . . . ?
B12 B11 C45 C46 137.5(3) . . . . ?
B14 B15 C46 C47 -112.3(3) . . . . ?
B19 B15 C46 C47 108.3(3) . . . . ?
B16 B15 C46 C47 -151.1(3) . . . . ?
B20 B15 C46 C47 146.5(3) . . . . ?
B14 B15 C46 B11 37.7(3) . . . . ?
B19 B15 C46 B11 -101.7(3) . . . . ?
B16 B15 C46 B11 -1.1(4) . . . . ?
B20 B15 C46 B11 -63.5(3) . . . . ?
B14 B15 C46 B19 139.4(3) . . . . ?
B16 B15 C46 B19 100.5(3) . . . . ?
B20 B15 C46 B19 38.2(3) . . . . ?
B19 B15 C46 B14 -139.4(3) . . . . ?
B16 B15 C46 B14 -38.8(3) . . . . ?
B20 B15 C46 B14 -101.2(3) . . . . ?
B14 B15 C46 C45 102.2(3) . . . . ?
B19 B15 C46 C45 -37.2(2) . . . . ?
B16 B15 C46 C45 63.4(3) . . . . ?
B20 B15 C46 C45 1.1(3) . . . . ?
B14 B11 C46 C47 112.6(3) . . . . ?
C45 B11 C46 C47 -108.7(3) . . . . ?
B13 B11 C46 C47 150.7(3) . . . . ?
B12 B11 C46 C47 -145.7(3) . . . . ?
B14 B11 C46 B15 -38.0(3) . . . . ?
C45 B11 C46 B15 100.7(3) . . . . ?
B13 B11 C46 B15 0.1(4) . . . . ?
B12 B11 C46 B15 63.7(4) . . . . ?
B14 B11 C46 B19 -105.9(3) . . . . ?
C45 B11 C46 B19 32.8(2) . . . . ?
B13 B11 C46 B19 -67.8(3) . . . . ?
B12 B11 C46 B19 -4.3(4) . . . . ?
C45 B11 C46 B14 138.6(3) . . . . ?
B13 B11 C46 B14 38.0(3) . . . . ?
B12 B11 C46 B14 101.6(3) . . . . ?
B14 B11 C46 C45 -138.6(3) . . . . ?
B13 B11 C46 C45 -100.6(3) . . . . ?
B12 B11 C46 C45 -37.0(2) . . . . ?
C45 B19 C46 C47 108.9(3) . . . . ?
B20 B19 C46 C47 -151.0(3) . . . . ?
B15 B19 C46 C47 -112.4(3) . . . . ?
B18 B19 C46 C47 146.6(3) . . . . ?
C45 B19 C46 B15 -138.7(3) . . . . ?
B20 B19 C46 B15 -38.6(3) . . . . ?
B18 B19 C46 B15 -101.0(3) . . . . ?
C45 B19 C46 B11 -32.9(2) . . . . ?
B20 B19 C46 B11 67.2(4) . . . . ?
B15 B19 C46 B11 105.8(3) . . . . ?
B18 B19 C46 B11 4.8(4) . . . . ?
C45 B19 C46 B14 -99.9(3) . . . . ?
B20 B19 C46 B14 0.2(4) . . . . ?
B15 B19 C46 B14 38.8(3) . . . . ?
B18 B19 C46 B14 -62.2(4) . . . . ?
B20 B19 C46 C45 100.1(3) . . . . ?
B15 B19 C46 C45 138.7(3) . . . . ?
B18 B19 C46 C45 37.7(2) . . . . ?
B11 B14 C46 C47 -108.7(3) . . . . ?
B13 B14 C46 C47 -146.7(3) . . . . ?
B15 B14 C46 C47 111.2(4) . . . . ?
B16 B14 C46 C47 150.2(3) . . . . ?
B11 B14 C46 B15 140.2(3) . . . . ?
B13 B14 C46 B15 102.2(3) . . . . ?
B16 B14 C46 B15 39.1(3) . . . . ?
B13 B14 C46 B11 -38.0(3) . . . . ?
B15 B14 C46 B11 -140.2(3) . . . . ?
B16 B14 C46 B11 -101.1(3) . . . . ?
B11 B14 C46 B19 101.3(3) . . . . ?
B13 B14 C46 B19 63.2(4) . . . . ?
B15 B14 C46 B19 -38.9(3) . . . . ?
B16 B14 C46 B19 0.2(4) . . . . ?
B11 B14 C46 C45 37.3(2) . . . . ?
B13 B14 C46 C45 -0.8(3) . . . . ?
B15 B14 C46 C45 -102.9(3) . . . . ?
B16 B14 C46 C45 -63.8(3) . . . . ?
C39 C45 C46 C47 -1.4(4) . . . . ?
B18 C45 C46 C47 -147.4(3) . . . . ?
B12 C45 C46 C47 147.2(3) . . . . ?
B19 C45 C46 C47 -107.6(3) . . . . ?
B11 C45 C46 C47 108.7(3) . . . . ?
C39 C45 C46 B15 144.9(3) . . . . ?
B18 C45 C46 B15 -1.2(3) . . . . ?
B12 C45 C46 B15 -66.6(3) . . . . ?
B19 C45 C46 B15 38.7(3) . . . . ?
B11 C45 C46 B15 -105.1(3) . . . . ?
C39 C45 C46 B11 -110.1(3) . . . . ?
B18 C45 C46 B11 103.9(3) . . . . ?
B12 C45 C46 B11 38.5(3) . . . . ?
B19 C45 C46 B11 143.7(3) . . . . ?
C39 C45 C46 B19 106.2(3) . . . . ?
B18 C45 C46 B19 -39.8(2) . . . . ?
B12 C45 C46 B19 -105.2(3) . . . . ?
B11 C45 C46 B19 -143.7(3) . . . . ?
C39 C45 C46 B14 -148.3(3) . . . . ?
B18 C45 C46 B14 65.7(3) . . . . ?
B12 C45 C46 B14 0.3(3) . . . . ?
B19 C45 C46 B14 105.5(3) . . . . ?
B11 C45 C46 B14 -38.2(3) . . . . ?
B15 C46 C47 C52 -40.4(5) . . . . ?
B11 C46 C47 C52 171.6(3) . . . . ?
B19 C46 C47 C52 33.3(5) . . . . ?
B14 C46 C47 C52 -115.2(4) . . . . ?
C45 C46 C47 C52 102.1(4) . . . . ?
B15 C46 C47 C48 135.3(4) . . . . ?
B11 C46 C47 C48 -12.8(5) . . . . ?
B19 C46 C47 C48 -151.1(4) . . . . ?
B14 C46 C47 C48 60.4(5) . . . . ?
C45 C46 C47 C48 -82.3(4) . . . . ?
C52 C47 C48 C49 0.4(6) . . . . ?
C46 C47 C48 C49 -175.4(4) . . . . ?
C47 C48 C49 C50 0.7(7) . . . . ?
C48 C49 C50 C51 -2.0(7) . . . . ?
C49 C50 C51 C52 2.3(7) . . . . ?
C48 C47 C52 C51 -0.1(6) . . . . ?
C46 C47 C52 C51 175.7(3) . . . . ?
C50 C51 C52 C47 -1.2(6) . . . . ?
